data_7205882
loop_
_publ_author_name
'Zavras, Athanasios'
'Fry, Julie A.'
'Beavers, Christine M.'
'Talbo, Gert H.'
'Richards, Anne F.'

_publ_section_title
;
 2-Pyridylmethylphosphonic acid: a flexible, multi-dentate ligand for
 metal phosphonates
;
_journal_issue 10
_journal_name_full CrystEngComm
_journal_page_first 3551
_journal_paper_doi 10.1039/c0ce00969e
_journal_volume 13
_journal_year 2011
_chemical_formula_moiety 'C24 H52 Fe4 N4 O24 P4, Cl, 7(ClO4),(H2O)'
_chemical_formula_sum 'C24 H54 Cl8 Fe4 N4 O53 P4'
_chemical_formula_weight 1877.59
_chemical_name_common (Fe4(PyHCH2PO3)4(H2O)12(Cl)(ClO4)7xH2O)
_chemical_name_systematic
;
?
;
_space_group_IT_number 13
_symmetry_cell_setting monoclinic
_symmetry_space_group_name_Hall '-P 2yac'
_symmetry_space_group_name_H-M 'P 1 2/n 1'
_atom_sites_solution_hydrogens geom
_atom_sites_solution_primary direct
_atom_sites_solution_secondary difmap
_audit_creation_method SHELXL-97
_cell_angle_alpha 90.00
_cell_angle_beta 92.526(6)
_cell_angle_gamma 90.00
_cell_formula_units_Z 2
_cell_length_a 11.051(3)
_cell_length_b 14.563(4)
_cell_length_c 20.651(6)
_cell_measurement_reflns_used 6557
_cell_measurement_temperature 213(2)
_cell_measurement_theta_max 29.2322
_cell_measurement_theta_min 2.4166
_cell_volume 3320.3(16)
_computing_cell_refinement 'CrysAlisPro, V. 171.34.40'
_computing_data_collection 'CrysAlisPro, V. 1.171.34.40'
_computing_data_reduction 'CrysAlisPro, V. 1.171.34.40'
_computing_molecular_graphics 'SHELXTL 5.1, XP (Sheldrick, 1994)'
_computing_publication_material SHELXL-97
_computing_structure_refinement 'SHELXL-97 (Sheldrick, 2008)'
_computing_structure_solution 'SHELXS-97 (Sheldrick, 2008)'
_diffrn_ambient_temperature 213(2)
_diffrn_detector_area_resol_mean 10.3281
_diffrn_measured_fraction_theta_full 0.998
_diffrn_measured_fraction_theta_max 0.867
_diffrn_measurement_device_type 'Oxford Gemini'
_diffrn_measurement_method \w
_diffrn_radiation_monochromator graphite
_diffrn_radiation_source 'fine-focus sealed tube'
_diffrn_radiation_type MoK\a
_diffrn_radiation_wavelength 0.71073
_diffrn_reflns_av_R_equivalents 0.0316
_diffrn_reflns_av_sigmaI/netI 0.0489
_diffrn_reflns_limit_h_max 7
_diffrn_reflns_limit_h_min -14
_diffrn_reflns_limit_k_max 19
_diffrn_reflns_limit_k_min -18
_diffrn_reflns_limit_l_max 27
_diffrn_reflns_limit_l_min -27
_diffrn_reflns_number 19115
_diffrn_reflns_theta_full 26.25
_diffrn_reflns_theta_max 29.15
_diffrn_reflns_theta_min 2.42
_exptl_absorpt_coefficient_mu 1.393
_exptl_absorpt_correction_T_max 0.9862
_exptl_absorpt_correction_T_min 0.9727
_exptl_absorpt_correction_type multi-scan
_exptl_absorpt_process_details 'SADABS: SAINT+, 2001'
_exptl_crystal_colour colorless
_exptl_crystal_density_diffrn 1.878
_exptl_crystal_density_method 'not measured'
_exptl_crystal_description block
_exptl_crystal_F_000 1900
_exptl_crystal_size_max 0.02
_exptl_crystal_size_mid 0.02
_exptl_crystal_size_min 0.01
_refine_diff_density_max 1.418
_refine_diff_density_min -1.050
_refine_diff_density_rms 0.136
_refine_ls_extinction_method none
_refine_ls_goodness_of_fit_ref 0.996
_refine_ls_hydrogen_treatment mixed
_refine_ls_matrix_type full
_refine_ls_number_parameters 684
_refine_ls_number_reflns 7772
_refine_ls_number_restraints 2215
_refine_ls_restrained_S_all 1.082
_refine_ls_R_factor_all 0.0971
_refine_ls_R_factor_gt 0.0666
_refine_ls_shift/su_max 0.001
_refine_ls_shift/su_mean 0.000
_refine_ls_structure_factor_coef Fsqd
_refine_ls_weighting_details 'calc w=1/[\s^2^(Fo^2^)+(0.1088P)^2^+14.1672P] where P=(Fo^2^+2Fc^2^)/3'
_refine_ls_weighting_scheme calc
_refine_ls_wR_factor_gt 0.1756
_refine_ls_wR_factor_ref 0.2009
_reflns_number_gt 5667
_reflns_number_total 7772
_reflns_threshold_expression I>2\s(I)
_cod_data_source_file c0ce00969e.txt
_cod_data_source_block 3cb2
_cod_original_cell_volume 3320.4(17)
_cod_original_sg_symbol_H-M 'P 2/n'
_cod_original_formula_sum 'C24 H54 Cl8 Fe4 N4 O53 P4 '
_cod_database_code 7205882

loop_
_symmetry_equiv_pos_as_xyz
'x, y, z'
'-x+1/2, y, -z+1/2'
'-x, -y, -z'
'x-1/2, -y, z-1/2'

loop_
_atom_site_label
_atom_site_type_symbol
_atom_site_fract_x
_atom_site_fract_y
_atom_site_fract_z
_atom_site_U_iso_or_equiv
_atom_site_adp_type
_atom_site_occupancy
_atom_site_symmetry_multiplicity
_atom_site_calc_flag
_atom_site_refinement_flags
_atom_site_disorder_assembly
_atom_site_disorder_group
Fe1 Fe 0.91606(7) -0.27097(5) 0.67359(3) 0.01951(19) Uani 1 1 d . . .
Fe2 Fe 0.60353(7) -0.02875(5) 0.65657(3) 0.01903(19) Uani 1 1 d . . .
Cl1 Cl 0.7500 0.11072(15) 0.2500 0.0329(4) Uani 1 2 d S . .
P1 P 0.87881(13) -0.25890(9) 0.83178(6) 0.0215(3) Uani 1 1 d U . .
P2 P 0.89538(12) -0.04084(9) 0.68282(6) 0.0198(3) Uani 1 1 d U . .
O1 O 0.9049(5) -0.2923(4) 0.7647(2) 0.0462(12) Uani 1 1 d U . .
O1W O 0.766(2) -0.8219(7) 0.7332(10) 0.074(5) Uani 0.50 1 d P . 1
O2 O 0.9020(5) -0.1589(3) 0.8427(3) 0.0458(12) Uani 1 1 d U . .
O3 O 0.7534(4) -0.2878(3) 0.8520(2) 0.0375(10) Uani 1 1 d U . .
O4 O 0.7773(4) -0.0094(3) 0.64961(19) 0.0301(9) Uani 1 1 d U . .
O5 O 0.9028(4) -0.0089(3) 0.75264(19) 0.0398(11) Uani 1 1 d U . .
O6 O 0.9179(5) -0.1414(3) 0.6763(3) 0.0479(12) Uani 1 1 d U . .
N1 N 1.0442(11) -0.4752(6) 0.8796(5) 0.103(3) Uani 1 1 d U . .
H1PY H 1.1034 -0.4545 0.8574 0.124 Uiso 1 1 calc R . .
N2 N 0.9800(6) 0.1760(4) 0.6178(3) 0.0386(12) Uani 1 1 d U . .
H2PY H 0.950(7) 0.160(5) 0.585(4) 0.046 Uiso 1 1 d . . .
C1 C 0.9849(7) -0.3179(5) 0.8869(4) 0.0456(16) Uani 1 1 d U . .
H1A H 1.0654 -0.3137 0.8690 0.055 Uiso 1 1 calc R . .
H1B H 0.9883 -0.2843 0.9280 0.055 Uiso 1 1 calc R . .
C2 C 0.9619(9) -0.4137(6) 0.9010(4) 0.062(2) Uani 1 1 d U . .
C3 C 0.8702(11) -0.4462(8) 0.9342(6) 0.089(3) Uani 1 1 d U . .
H3A H 0.8142 -0.4058 0.9520 0.106 Uiso 1 1 calc R . .
C4 C 0.8583(14) -0.5436(8) 0.9424(6) 0.105(3) Uani 1 1 d U . .
H4A H 0.7891 -0.5684 0.9606 0.126 Uiso 1 1 calc R . .
C5 C 0.9505(15) -0.6006(8) 0.9229(6) 0.108(3) Uani 1 1 d U . .
H5A H 0.9491 -0.6636 0.9329 0.130 Uiso 1 1 calc R . .
C6 C 1.0390(16) -0.5667(8) 0.8908(7) 0.118(3) Uani 1 1 d U . .
H6A H 1.0992 -0.6056 0.8755 0.141 Uiso 1 1 calc R . .
C7 C 1.0196(5) 0.0162(4) 0.6434(3) 0.0258(11) Uani 1 1 d U . .
H7A H 1.0959 -0.0143 0.6565 0.031 Uiso 1 1 calc R . .
H7B H 1.0077 0.0094 0.5963 0.031 Uiso 1 1 calc R . .
C8 C 1.0293(5) 0.1153(4) 0.6595(3) 0.0263(11) Uani 1 1 d U . .
C9 C 1.0853(6) 0.1502(4) 0.7155(3) 0.0381(14) Uani 1 1 d U . .
H9A H 1.1210 0.1102 0.7465 0.046 Uiso 1 1 calc R . .
C10 C 1.0886(7) 0.2445(5) 0.7258(4) 0.0477(16) Uani 1 1 d U . .
H10A H 1.1255 0.2681 0.7641 0.057 Uiso 1 1 calc R . .
C11 C 1.0385(7) 0.3031(5) 0.6804(4) 0.0503(17) Uani 1 1 d U . .
H11A H 1.0427 0.3670 0.6867 0.060 Uiso 1 1 calc R . .
C12 C 0.9821(8) 0.2677(5) 0.6258(4) 0.0529(18) Uani 1 1 d U . .
H12A H 0.9456 0.3067 0.5943 0.063 Uiso 1 1 calc R . .
O1_1 O 0.9459(5) -0.4101(3) 0.6659(3) 0.0434(11) Uani 1 1 d D . .
H1_1 H 0.873(3) -0.425(6) 0.669(4) 0.065 Uiso 1 1 d D . .
H2_1 H 0.968(6) -0.436(5) 0.632(2) 0.065 Uiso 1 1 d D . .
O1_2 O 1.1039(4) -0.2676(3) 0.6809(3) 0.0409(11) Uani 1 1 d D . .
H1_2 H 1.140(6) -0.227(3) 0.703(3) 0.061 Uiso 1 1 d D . .
H2_2 H 1.143(6) -0.316(3) 0.688(4) 0.061 Uiso 1 1 d D . .
O1_3 O 0.9456(5) -0.2707(4) 0.5748(2) 0.0440(12) Uani 1 1 d D . .
H1_3 H 1.009(4) -0.247(6) 0.561(3) 0.066 Uiso 1 1 d D . .
H2_3 H 0.893(5) -0.263(6) 0.545(3) 0.066 Uiso 1 1 d D . .
O1_4 O 0.5834(5) -0.0304(4) 0.5572(2) 0.0442(12) Uani 1 1 d D . .
H1_4 H 0.625(7) 0.008(4) 0.538(4) 0.066 Uiso 1 1 d D . .
H2_4 H 0.591(8) -0.079(3) 0.536(3) 0.066 Uiso 1 1 d D . .
O1_5 O 0.5882(4) 0.1134(3) 0.6437(3) 0.0397(11) Uani 1 1 d D . .
H1_5 H 0.634(5) 0.144(4) 0.620(3) 0.060 Uiso 1 1 d D . .
H2_5 H 0.524(4) 0.145(4) 0.644(4) 0.060 Uiso 1 1 d D . .
O1_6 O 0.4130(4) -0.0223(3) 0.6502(2) 0.0339(9) Uani 1 1 d D . .
H1_6 H 0.407(7) 0.028(2) 0.669(3) 0.051 Uiso 1 1 d D . .
H2_6 H 0.370(6) -0.058(4) 0.671(3) 0.051 Uiso 1 1 d D . .
Cl1_7 Cl 0.291(2) 0.2036(17) 0.5589(11) 0.065(4) Uani 0.173(10) 1 d PDU A 1
O1_7 O 0.261(4) 0.2974(17) 0.5679(19) 0.086(7) Uani 0.173(10) 1 d PDU A 1
O2_7 O 0.298(4) 0.159(3) 0.6201(13) 0.075(6) Uani 0.173(10) 1 d PDU A 1
O3_7 O 0.405(3) 0.197(3) 0.530(2) 0.074(7) Uani 0.173(10) 1 d PDU A 1
O4_7 O 0.200(3) 0.161(3) 0.5191(15) 0.080(6) Uani 0.173(10) 1 d PDU A 1
Cl1_8 Cl 0.2332(15) -0.1807(11) 0.5242(7) 0.052(3) Uani 0.242(8) 1 d PDU B 1
O1_8 O 0.298(2) -0.1491(19) 0.4709(10) 0.087(5) Uani 0.242(8) 1 d PDU B 1
O2_8 O 0.1110(16) -0.1500(19) 0.5194(14) 0.052(5) Uani 0.242(8) 1 d PDU B 1
O3_8 O 0.230(2) -0.2784(11) 0.5227(13) 0.081(6) Uani 0.242(8) 1 d PDU B 1
O4_8 O 0.288(2) -0.1518(17) 0.5836(9) 0.084(5) Uani 0.242(8) 1 d PDU B 1
Cl1_9 Cl 0.2388(5) -0.1664(4) 0.5150(2) 0.0563(12) Uani 0.758(8) 1 d PDU B 2
O1_9 O 0.2447(9) -0.2297(8) 0.5664(5) 0.107(3) Uani 0.758(8) 1 d PDU B 2
O2_9 O 0.1229(8) -0.1251(9) 0.5068(5) 0.089(4) Uani 0.758(8) 1 d PDU B 2
O3_9 O 0.3272(7) -0.0977(6) 0.5264(3) 0.079(3) Uani 0.758(8) 1 d PDU B 2
O4_9 O 0.2642(7) -0.2083(6) 0.4538(3) 0.075(3) Uani 0.758(8) 1 d PDU B 2
Cl1_10 Cl 0.3038(4) 0.1904(3) 0.55705(18) 0.0525(9) Uani 0.827(10) 1 d PDU A 2
O1_10 O 0.2423(8) 0.1049(5) 0.5559(4) 0.091(3) Uani 0.827(10) 1 d PDU A 2
O2_10 O 0.3489(8) 0.2091(6) 0.6211(3) 0.073(2) Uani 0.827(10) 1 d PDU A 2
O3_10 O 0.4058(7) 0.1835(8) 0.5163(4) 0.074(3) Uani 0.827(10) 1 d PDU A 2
O4_10 O 0.2259(9) 0.2612(7) 0.5344(5) 0.107(3) Uani 0.827(10) 1 d PDU A 2
Cl1_11 Cl 0.7579(8) -0.5169(3) 1.2410(5) 0.090(2) Uani 0.50 1 d PDU . 1
O1_11 O 0.7274(15) -0.5434(12) 1.1764(6) 0.136(5) Uani 0.50 1 d PDU . 1
O2_11 O 0.8835(8) -0.5011(9) 1.2479(7) 0.094(4) Uani 0.50 1 d PDU . 1
O3_11 O 0.6968(12) -0.4376(7) 1.2604(8) 0.117(5) Uani 0.50 1 d PDU . 1
O4_11 O 0.7264(12) -0.5907(7) 1.2840(6) 0.098(4) Uani 0.50 1 d PDU . 1
Cl1_12 Cl 0.7448(10) -0.5718(3) 0.7430(6) 0.094(2) Uani 0.50 1 d PDU . 1
O1_12 O 0.6640(14) -0.5017(8) 0.7219(9) 0.114(4) Uani 0.50 1 d PDU . 1
O2_12 O 0.7267(14) -0.6512(6) 0.7037(7) 0.094(4) Uani 0.50 1 d PDU . 1
O3_12 O 0.7212(16) -0.5938(11) 0.8088(7) 0.120(5) Uani 0.50 1 d PDU . 1
O4_12 O 0.8669(10) -0.5420(9) 0.7419(9) 0.102(4) Uani 0.50 1 d PDU . 1
Cl1_13 Cl 0.5000 -0.5000 1.0000 0.086(4) Uani 0.322(18) 2 d SPDU . 1
O1_13 O 0.574(3) -0.511(2) 1.0577(10) 0.088(4) Uani 0.161(9) 1 d PDU . 1
O2_13 O 0.435(3) -0.4165(13) 1.0048(16) 0.083(5) Uani 0.161(9) 1 d PDU . 1
O3_13 O 0.418(3) -0.5746(17) 0.9933(18) 0.092(5) Uani 0.161(9) 1 d PDU . 1
O4_13 O 0.576(3) -0.497(2) 0.9464(12) 0.085(4) Uani 0.161(9) 1 d PDU . 1
Cl1_14 Cl 0.5495(13) -0.5145(6) 1.0033(4) 0.080(3) Uani 0.339(9) 1 d PDU . -1
O1_14 O 0.491(2) -0.4819(11) 1.0591(7) 0.081(4) Uani 0.339(9) 1 d PDU . -1
O2_14 O 0.609(2) -0.5984(9) 1.0193(9) 0.092(4) Uani 0.339(9) 1 d PDU . -1
O3_14 O 0.6306(17) -0.4492(11) 0.9793(10) 0.090(4) Uani 0.339(9) 1 d PDU . -1
O4_14 O 0.4582(18) -0.5353(14) 0.9541(9) 0.094(4) Uani 0.339(9) 1 d PDU . -1

loop_
_atom_site_aniso_label
_atom_site_aniso_U_11
_atom_site_aniso_U_22
_atom_site_aniso_U_33
_atom_site_aniso_U_23
_atom_site_aniso_U_13
_atom_site_aniso_U_12
Fe1 0.0200(4) 0.0174(3) 0.0214(4) -0.0032(3) 0.0038(3) -0.0004(3)
Fe2 0.0220(4) 0.0189(3) 0.0159(3) 0.0019(3) -0.0018(3) -0.0007(3)
Cl1 0.0229(9) 0.0453(11) 0.0306(9) 0.000 0.0032(7) 0.000
P1 0.0219(7) 0.0214(6) 0.0213(6) 0.0038(5) 0.0009(5) 0.0053(5)
P2 0.0203(6) 0.0175(6) 0.0214(6) 0.0029(5) -0.0013(5) -0.0039(5)
O1 0.054(3) 0.060(3) 0.025(2) 0.001(2) 0.006(2) 0.008(2)
O1W 0.065(12) 0.037(5) 0.12(2) -0.009(7) 0.018(10) 0.004(6)
O2 0.054(3) 0.020(2) 0.064(3) 0.005(2) 0.004(2) 0.0037(19)
O3 0.023(2) 0.045(2) 0.044(2) 0.016(2) 0.0035(18) 0.0057(18)
O4 0.022(2) 0.039(2) 0.0293(19) 0.0080(17) -0.0019(15) -0.0016(17)
O5 0.039(2) 0.057(3) 0.0229(19) 0.0101(19) -0.0003(17) -0.020(2)
O6 0.043(3) 0.0188(19) 0.082(4) 0.003(2) 0.005(3) -0.0027(18)
N1 0.159(7) 0.061(4) 0.093(5) 0.011(4) 0.025(5) 0.037(5)
N2 0.044(3) 0.030(2) 0.041(3) 0.004(2) -0.008(2) -0.003(2)
C1 0.041(4) 0.042(3) 0.052(4) 0.019(3) -0.012(3) 0.005(3)
C2 0.090(5) 0.046(4) 0.048(4) 0.014(3) -0.010(4) 0.017(4)
C3 0.097(6) 0.071(5) 0.097(6) 0.038(5) -0.014(5) -0.009(5)
C4 0.136(8) 0.070(5) 0.106(7) 0.032(5) -0.025(6) -0.007(6)
C5 0.180(9) 0.046(5) 0.099(7) 0.015(5) 0.004(7) 0.006(6)
C6 0.184(9) 0.057(5) 0.113(7) 0.006(5) 0.022(7) 0.032(6)
C7 0.025(3) 0.026(3) 0.027(3) 0.004(2) 0.006(2) -0.001(2)
C8 0.023(2) 0.027(2) 0.029(2) 0.004(2) 0.005(2) -0.007(2)
C9 0.039(3) 0.038(3) 0.037(3) 0.005(3) -0.003(3) -0.013(3)
C10 0.052(4) 0.042(3) 0.049(4) -0.012(3) 0.002(3) -0.021(3)
C11 0.052(4) 0.027(3) 0.072(4) -0.005(3) 0.003(3) -0.010(3)
C12 0.059(4) 0.030(3) 0.068(4) 0.010(3) -0.013(4) 0.000(3)
O1_1 0.047(3) 0.025(2) 0.059(3) -0.013(2) 0.008(2) 0.005(2)
O1_2 0.023(2) 0.042(3) 0.058(3) -0.010(2) 0.001(2) 0.0002(19)
O1_3 0.039(3) 0.068(3) 0.025(2) 0.001(2) 0.0065(19) -0.010(2)
O1_4 0.041(3) 0.072(3) 0.019(2) 0.007(2) -0.0030(18) -0.013(3)
O1_5 0.034(2) 0.021(2) 0.064(3) 0.012(2) 0.000(2) 0.0025(18)
O1_6 0.023(2) 0.044(2) 0.035(2) 0.0110(19) -0.0021(17) -0.0044(19)
Cl1_7 0.060(6) 0.085(6) 0.051(6) -0.011(5) 0.013(5) 0.016(6)
O1_7 0.080(12) 0.099(12) 0.078(12) -0.015(12) -0.011(12) 0.035(12)
O2_7 0.073(11) 0.103(11) 0.052(10) 0.002(10) 0.016(10) 0.005(10)
O3_7 0.062(12) 0.099(13) 0.062(12) -0.012(12) 0.016(11) -0.005(12)
O4_7 0.065(11) 0.112(11) 0.063(10) -0.004(10) -0.004(10) 0.009(11)
Cl1_8 0.040(5) 0.069(5) 0.046(5) 0.019(4) -0.002(4) -0.012(4)
O1_8 0.077(10) 0.114(11) 0.071(10) 0.018(10) 0.020(9) -0.038(10)
O2_8 0.028(9) 0.074(11) 0.055(10) 0.022(9) 0.010(8) -0.012(8)
O3_8 0.084(11) 0.082(11) 0.078(11) -0.009(10) 0.000(10) -0.029(10)
O4_8 0.088(10) 0.108(11) 0.052(9) 0.005(9) -0.036(9) -0.018(10)
Cl1_9 0.0390(16) 0.094(3) 0.0354(15) 0.0189(16) -0.0042(12) -0.0366(17)
O1_9 0.089(6) 0.144(8) 0.086(6) 0.063(6) -0.006(5) -0.035(6)
O2_9 0.078(7) 0.134(9) 0.055(6) -0.027(6) -0.009(5) 0.002(6)
O3_9 0.078(5) 0.122(6) 0.036(4) 0.003(4) -0.003(3) -0.063(5)
O4_9 0.048(4) 0.107(7) 0.070(5) -0.003(5) 0.003(4) -0.023(4)
Cl1_10 0.0396(14) 0.090(2) 0.0278(11) -0.0012(13) 0.0031(10) 0.0139(14)
O1_10 0.074(5) 0.121(7) 0.082(5) -0.012(5) 0.030(4) -0.022(5)
O2_10 0.090(6) 0.095(6) 0.034(3) -0.006(4) 0.003(3) -0.004(5)
O3_10 0.068(5) 0.100(6) 0.056(5) -0.025(4) 0.031(4) -0.013(4)
O4_10 0.095(6) 0.131(7) 0.090(6) -0.011(6) -0.035(5) 0.060(6)
Cl1_11 0.045(3) 0.071(2) 0.152(6) -0.053(4) -0.035(3) 0.013(4)
O1_11 0.080(8) 0.160(10) 0.165(11) -0.048(9) -0.030(8) -0.026(8)
O2_11 0.050(6) 0.082(7) 0.144(9) -0.016(7) -0.048(7) -0.004(6)
O3_11 0.083(8) 0.085(8) 0.181(10) 0.002(8) -0.002(9) 0.044(7)
O4_11 0.068(7) 0.042(6) 0.185(11) -0.020(7) 0.007(8) -0.009(6)
Cl1_12 0.074(3) 0.0406(17) 0.171(6) -0.008(4) 0.048(3) 0.028(4)
O1_12 0.095(8) 0.059(7) 0.188(11) -0.018(8) -0.001(8) 0.039(7)
O2_12 0.112(9) 0.037(5) 0.134(9) -0.005(6) 0.015(8) 0.023(6)
O3_12 0.096(9) 0.107(9) 0.159(11) -0.007(9) 0.013(9) -0.002(8)
O4_12 0.072(7) 0.052(7) 0.186(11) 0.022(7) 0.054(8) 0.007(6)
Cl1_13 0.157(10) 0.042(5) 0.060(4) 0.010(4) 0.036(6) -0.007(5)
O1_13 0.150(10) 0.047(6) 0.069(6) 0.015(6) 0.037(7) 0.003(7)
O2_13 0.154(12) 0.040(8) 0.059(8) 0.010(8) 0.041(9) -0.006(9)
O3_13 0.161(12) 0.051(9) 0.068(9) 0.006(8) 0.029(9) -0.008(9)
O4_13 0.150(10) 0.047(6) 0.062(6) 0.014(6) 0.038(7) 0.001(7)
Cl1_14 0.138(8) 0.042(3) 0.063(3) 0.022(3) 0.041(5) 0.014(4)
O1_14 0.152(10) 0.043(6) 0.053(5) 0.016(5) 0.050(7) -0.003(6)
O2_14 0.145(11) 0.054(7) 0.079(8) 0.018(7) 0.034(8) 0.010(8)
O3_14 0.151(10) 0.051(6) 0.070(6) 0.020(6) 0.035(7) 0.002(7)
O4_14 0.158(10) 0.059(6) 0.068(6) 0.006(6) 0.026(7) -0.007(7)

loop_
_atom_type_symbol
_atom_type_description
_atom_type_scat_dispersion_real
_atom_type_scat_dispersion_imag
_atom_type_scat_source
C C 0.0033 0.0016 'International Tables Vol C Tables 4.2.6.8 and 6.1.1.4'
H H 0.0000 0.0000 'International Tables Vol C Tables 4.2.6.8 and 6.1.1.4'
N N 0.0061 0.0033 'International Tables Vol C Tables 4.2.6.8 and 6.1.1.4'
O O 0.0106 0.0060 'International Tables Vol C Tables 4.2.6.8 and 6.1.1.4'
P P 0.1023 0.0942 'International Tables Vol C Tables 4.2.6.8 and 6.1.1.4'
Cl Cl 0.1484 0.1585 'International Tables Vol C Tables 4.2.6.8 and 6.1.1.4'
Fe Fe 0.3463 0.8444 'International Tables Vol C Tables 4.2.6.8 and 6.1.1.4'

loop_
_geom_angle_atom_site_label_1
_geom_angle_atom_site_label_2
_geom_angle_atom_site_label_3
_geom_angle
_geom_angle_site_symmetry_1
_geom_angle_site_symmetry_3
_geom_angle_publ_flag
O6 Fe1 O1 97.7(2) . . ?
O6 Fe1 O3 98.2(2) . 2_656 ?
O1 Fe1 O3 98.3(2) . 2_656 ?
O6 Fe1 O1_1 169.7(2) . . ?
O1 Fe1 O1_1 86.2(2) . . ?
O3 Fe1 O1_1 90.6(2) 2_656 . ?
O6 Fe1 O1_2 88.0(2) . . ?
O1 Fe1 O1_2 92.3(2) . . ?
O3 Fe1 O1_2 166.86(19) 2_656 . ?
O1_1 Fe1 O1_2 82.3(2) . . ?
O6 Fe1 O1_3 91.4(2) . . ?
O1 Fe1 O1_3 169.4(2) . . ?
O3 Fe1 O1_3 85.64(19) 2_656 . ?
O1_1 Fe1 O1_3 83.9(2) . . ?
O1_2 Fe1 O1_3 82.6(2) . . ?
O2 Fe2 O5 98.1(2) 2_656 2_656 ?
O2 Fe2 O4 100.2(2) 2_656 . ?
O5 Fe2 O4 97.44(19) 2_656 . ?
O2 Fe2 O1_4 89.6(2) 2_656 . ?
O5 Fe2 O1_4 168.4(2) 2_656 . ?
O4 Fe2 O1_4 89.52(18) . . ?
O2 Fe2 O1_5 170.8(2) 2_656 . ?
O5 Fe2 O1_5 88.2(2) 2_656 . ?
O4 Fe2 O1_5 85.55(18) . . ?
O1_4 Fe2 O1_5 83.1(2) . . ?
O2 Fe2 O1_6 90.7(2) 2_656 . ?
O5 Fe2 O1_6 88.54(18) 2_656 . ?
O4 Fe2 O1_6 166.62(17) . . ?
O1_4 Fe2 O1_6 82.80(18) . . ?
O1_5 Fe2 O1_6 82.67(18) . . ?
O2 P1 O1 114.5(3) . . ?
O2 P1 O3 112.3(3) . . ?
O1 P1 O3 112.1(3) . . ?
O2 P1 C1 105.4(3) . . ?
O1 P1 C1 106.2(3) . . ?
O3 P1 C1 105.5(3) . . ?
O6 P2 O5 112.7(3) . . ?
O6 P2 O4 113.5(3) . . ?
O5 P2 O4 110.3(3) . . ?
O6 P2 C7 105.9(3) . . ?
O5 P2 C7 105.9(3) . . ?
O4 P2 C7 108.0(2) . . ?
P1 O1 Fe1 150.8(3) . . ?
P1 O2 Fe2 165.9(4) . 2_656 ?
P1 O3 Fe1 140.3(3) . 2_656 ?
P2 O4 Fe2 138.8(2) . . ?
P2 O5 Fe2 152.8(3) . 2_656 ?
P2 O6 Fe1 169.0(4) . . ?
C6 N1 C2 123.9(12) . . ?
C6 N1 H1PY 118.1 . . ?
C2 N1 H1PY 118.1 . . ?
C8 N2 C12 125.0(6) . . ?
C8 N2 H2PY 121(6) . . ?
C12 N2 H2PY 114(6) . . ?
C2 C1 P1 117.9(6) . . ?
C2 C1 H1A 107.8 . . ?
P1 C1 H1A 107.8 . . ?
C2 C1 H1B 107.8 . . ?
P1 C1 H1B 107.8 . . ?
H1A C1 H1B 107.2 . . ?
C3 C2 N1 117.7(9) . . ?
C3 C2 C1 126.0(9) . . ?
N1 C2 C1 116.2(9) . . ?
C2 C3 C4 119.1(13) . . ?
C2 C3 H3A 120.5 . . ?
C4 C3 H3A 120.5 . . ?
C5 C4 C3 119.1(13) . . ?
C5 C4 H4A 120.5 . . ?
C3 C4 H4A 120.5 . . ?
C6 C5 C4 119.8(11) . . ?
C6 C5 H5A 120.1 . . ?
C4 C5 H5A 120.1 . . ?
C5 C6 N1 120.0(13) . . ?
C5 C6 H6A 120.0 . . ?
N1 C6 H6A 120.0 . . ?
C8 C7 P2 113.0(4) . . ?
C8 C7 H7A 109.0 . . ?
P2 C7 H7A 109.0 . . ?
C8 C7 H7B 109.0 . . ?
P2 C7 H7B 109.0 . . ?
H7A C7 H7B 107.8 . . ?
N2 C8 C9 116.8(5) . . ?
N2 C8 C7 118.4(5) . . ?
C9 C8 C7 124.7(5) . . ?
C8 C9 C10 119.9(6) . . ?
C8 C9 H9A 120.1 . . ?
C10 C9 H9A 120.1 . . ?
C11 C10 C9 120.3(7) . . ?
C11 C10 H10A 119.8 . . ?
C9 C10 H10A 119.8 . . ?
C12 C11 C10 119.2(6) . . ?
C12 C11 H11A 120.4 . . ?
C10 C11 H11A 120.4 . . ?
N2 C12 C11 118.7(7) . . ?
N2 C12 H12A 120.6 . . ?
C11 C12 H12A 120.6 . . ?
Fe1 O1_1 H1_1 95(6) . . ?
Fe1 O1_1 H2_1 125(6) . . ?
H1_1 O1_1 H2_1 105(4) . . ?
Fe1 O1_2 H1_2 121(5) . . ?
Fe1 O1_2 H2_2 120(5) . . ?
H1_2 O1_2 H2_2 104(4) . . ?
Fe1 O1_3 H1_3 120(5) . . ?
Fe1 O1_3 H2_3 126(5) . . ?
H1_3 O1_3 H2_3 105(4) . . ?
Fe2 O1_4 H1_4 115(6) . . ?
Fe2 O1_4 H2_4 122(6) . . ?
H1_4 O1_4 H2_4 104(4) . . ?
Fe2 O1_5 H1_5 123(5) . . ?
Fe2 O1_5 H2_5 127(5) . . ?
H1_5 O1_5 H2_5 104(4) . . ?
Fe2 O1_6 H1_6 96(5) . . ?
Fe2 O1_6 H2_6 122(5) . . ?
H1_6 O1_6 H2_6 105(4) . . ?
O2_7 Cl1_7 O4_7 109.0(11) . . ?
O2_7 Cl1_7 O3_7 109.2(11) . . ?
O4_7 Cl1_7 O3_7 110.6(11) . . ?
O2_7 Cl1_7 O1_7 108.9(11) . . ?
O4_7 Cl1_7 O1_7 109.5(11) . . ?
O3_7 Cl1_7 O1_7 109.6(11) . . ?
O4_8 Cl1_8 O1_8 111.6(11) . . ?
O4_8 Cl1_8 O2_8 109.8(10) . . ?
O1_8 Cl1_8 O2_8 110.6(10) . . ?
O4_8 Cl1_8 O3_8 109.1(10) . . ?
O1_8 Cl1_8 O3_8 108.6(10) . . ?
O2_8 Cl1_8 O3_8 107.0(10) . . ?
O1_9 Cl1_9 O3_9 109.3(6) . . ?
O1_9 Cl1_9 O2_9 112.3(6) . . ?
O3_9 Cl1_9 O2_9 109.6(7) . . ?
O1_9 Cl1_9 O4_9 112.3(7) . . ?
O3_9 Cl1_9 O4_9 106.6(5) . . ?
O2_9 Cl1_9 O4_9 106.5(5) . . ?
O4_10 Cl1_10 O1_10 110.6(6) . . ?
O4_10 Cl1_10 O2_10 110.7(6) . . ?
O1_10 Cl1_10 O2_10 109.4(6) . . ?
O4_10 Cl1_10 O3_10 109.9(6) . . ?
O1_10 Cl1_10 O3_10 108.4(5) . . ?
O2_10 Cl1_10 O3_10 107.8(5) . . ?
Cl1_11 Cl1_11 O4_11 117.0(9) 2_657 2_657 ?
Cl1_11 Cl1_11 O3_11 101.6(14) 2_657 2_657 ?
O4_11 Cl1_11 O3_11 137.8(15) 2_657 2_657 ?
Cl1_11 Cl1_11 O3_11 61.4(11) 2_657 . ?
O4_11 Cl1_11 O3_11 159.0(12) 2_657 . ?
O3_11 Cl1_11 O3_11 56.6(13) 2_657 . ?
Cl1_11 Cl1_11 O2_11 111(3) 2_657 . ?
O4_11 Cl1_11 O2_11 91.6(10) 2_657 . ?
O3_11 Cl1_11 O2_11 57.4(10) 2_657 . ?
O3_11 Cl1_11 O2_11 108.7(8) . . ?
Cl1_11 Cl1_11 O1_11 139(3) 2_657 . ?
O4_11 Cl1_11 O1_11 52.2(11) 2_657 . ?
O3_11 Cl1_11 O1_11 107.8(14) 2_657 . ?
O3_11 Cl1_11 O1_11 113.4(9) . . ?
O2_11 Cl1_11 O1_11 109.4(9) . . ?
Cl1_11 Cl1_11 O4_11 48.1(6) 2_657 . ?
O4_11 Cl1_11 O4_11 69.2(12) 2_657 . ?
O3_11 Cl1_11 O4_11 143.3(13) 2_657 . ?
O3_11 Cl1_11 O4_11 107.7(8) . . ?
O2_11 Cl1_11 O4_11 108.7(9) . . ?
O1_11 Cl1_11 O4_11 108.9(9) . . ?
Cl1_11 Cl1_11 O2_11 55(2) 2_657 2_657 ?
O4_11 Cl1_11 O2_11 110.4(9) 2_657 2_657 ?
O3_11 Cl1_11 O2_11 105.2(9) 2_657 2_657 ?
O3_11 Cl1_11 O2_11 50.1(8) . 2_657 ?
O2_11 Cl1_11 O2_11 157.4(9) . 2_657 ?
O1_11 Cl1_11 O2_11 89.0(9) . 2_657 ?
O4_11 Cl1_11 O2_11 75.9(8) . 2_657 ?
Cl1_11 Cl1_11 O1_11 32(2) 2_657 2_657 ?
O4_11 Cl1_11 O1_11 102.2(10) 2_657 2_657 ?
O3_11 Cl1_11 O1_11 101.8(11) 2_657 2_657 ?
O3_11 Cl1_11 O1_11 85.8(10) . 2_657 ?
O2_11 Cl1_11 O1_11 83.6(9) . 2_657 ?
O1_11 Cl1_11 O1_11 150.1(13) . 2_657 ?
O4_11 Cl1_11 O1_11 41.6(8) . 2_657 ?
O2_11 Cl1_11 O1_11 86.6(9) 2_657 2_657 ?
O4_11 O1_11 Cl1_11 54.7(7) 2_657 . ?
O4_11 O1_11 Cl1_11 55.1(8) 2_657 2_657 ?
Cl1_11 O1_11 Cl1_11 9.1(6) . 2_657 ?
O3_11 O2_11 Cl1_11 55.5(6) 2_657 . ?
O3_11 O2_11 Cl1_11 56.8(7) 2_657 2_657 ?
Cl1_11 O2_11 Cl1_11 14.1(8) . 2_657 ?
Cl1_11 O3_11 O3_11 67.5(8) 2_657 2_657 ?
Cl1_11 O3_11 O2_11 67.1(7) 2_657 2_657 ?
O3_11 O3_11 O2_11 126.7(12) 2_657 2_657 ?
Cl1_11 O3_11 Cl1_11 17.0(9) 2_657 . ?
O3_11 O3_11 Cl1_11 55.9(7) 2_657 . ?
O2_11 O3_11 Cl1_11 73.0(9) 2_657 . ?
O1_11 O4_11 Cl1_11 73.1(8) 2_657 2_657 ?
O1_11 O4_11 Cl1_11 83.3(11) 2_657 . ?
Cl1_11 O4_11 Cl1_11 14.9(8) 2_657 . ?
O1_11 O4_11 O4_11 119.3(14) 2_657 2_657 ?
Cl1_11 O4_11 O4_11 62.8(9) 2_657 2_657 ?
Cl1_11 O4_11 O4_11 48.0(5) . 2_657 ?
Cl1_12 Cl1_12 O3_12 137(4) 2_656 2_656 ?
Cl1_12 Cl1_12 O4_12 95(4) 2_656 2_656 ?
O3_12 Cl1_12 O4_12 128.1(18) 2_656 2_656 ?
Cl1_12 Cl1_12 O1_12 120(2) 2_656 . ?
O3_12 Cl1_12 O1_12 97.9(13) 2_656 . ?
O4_12 Cl1_12 O1_12 43.2(9) 2_656 . ?
Cl1_12 Cl1_12 O4_12 72(4) 2_656 . ?
O3_12 Cl1_12 O4_12 74.4(11) 2_656 . ?
O4_12 Cl1_12 O4_12 141.4(11) 2_656 . ?
O1_12 Cl1_12 O4_12 111.3(8) . . ?
Cl1_12 Cl1_12 O2_12 125.2(7) 2_656 . ?
O3_12 Cl1_12 O2_12 46.5(10) 2_656 . ?
O4_12 Cl1_12 O2_12 106.5(11) 2_656 . ?
O1_12 Cl1_12 O2_12 110.0(9) . . ?
O4_12 Cl1_12 O2_12 110.5(9) . . ?
Cl1_12 Cl1_12 O3_12 35(3) 2_656 . ?
O3_12 Cl1_12 O3_12 150.3(15) 2_656 . ?
O4_12 Cl1_12 O3_12 69.4(11) 2_656 . ?
O1_12 Cl1_12 O3_12 108.4(9) . . ?
O4_12 Cl1_12 O3_12 107.2(9) . . ?
O2_12 Cl1_12 O3_12 109.5(9) . . ?
Cl1_12 Cl1_12 O1_12 51(2) 2_656 2_656 ?
O3_12 Cl1_12 O1_12 111.3(13) 2_656 2_656 ?
O4_12 Cl1_12 O1_12 104.8(10) 2_656 2_656 ?
O1_12 Cl1_12 O1_12 93.2(12) . 2_656 ?
O4_12 Cl1_12 O1_12 39.2(8) . 2_656 ?
O2_12 Cl1_12 O1_12 148.7(11) . 2_656 ?
O3_12 Cl1_12 O1_12 81.3(11) . 2_656 ?
Cl1_12 Cl1_12 O2_12 45.9(7) 2_656 2_656 ?
O3_12 Cl1_12 O2_12 111.0(10) 2_656 2_656 ?
O4_12 Cl1_12 O2_12 102.9(11) 2_656 2_656 ?
O1_12 Cl1_12 O2_12 145.9(11) . 2_656 ?
O4_12 Cl1_12 O2_12 94.1(10) . 2_656 ?
O2_12 Cl1_12 O2_12 79.9(10) . 2_656 ?
O3_12 Cl1_12 O2_12 39.8(9) . 2_656 ?
O1_12 Cl1_12 O2_12 92.8(12) 2_656 2_656 ?
O4_12 O1_12 Cl1_12 65.5(10) 2_656 . ?
O4_12 O1_12 Cl1_12 61.4(9) 2_656 2_656 ?
Cl1_12 O1_12 Cl1_12 9.7(8) . 2_656 ?
O3_12 O2_12 Cl1_12 55.3(12) 2_656 . ?
O3_12 O2_12 Cl1_12 60.6(7) 2_656 2_656 ?
Cl1_12 O2_12 Cl1_12 8.9(7) . 2_656 ?
O2_12 O3_12 Cl1_12 78.2(14) 2_656 2_656 ?
O2_12 O3_12 Cl1_12 79.6(12) 2_656 . ?
Cl1_12 O3_12 Cl1_12 8.5(10) 2_656 . ?
O2_12 O3_12 O4_12 122.6(18) 2_656 2_656 ?
Cl1_12 O3_12 O4_12 59.2(9) 2_656 2_656 ?
Cl1_12 O3_12 O4_12 53.1(8) . 2_656 ?
O1_12 O4_12 Cl1_12 71.3(11) 2_656 2_656 ?
O1_12 O4_12 Cl1_12 79.4(11) 2_656 . ?
Cl1_12 O4_12 Cl1_12 12.5(11) 2_656 . ?
O1_12 O4_12 O3_12 122.7(15) 2_656 2_656 ?
Cl1_12 O4_12 O3_12 57.5(7) 2_656 2_656 ?
Cl1_12 O4_12 O3_12 46.3(8) . 2_656 ?
Cl1_14 Cl1_13 O4_14 105.8(13) . . ?
Cl1_14 Cl1_13 O1_14 94.2(14) . . ?
O4_14 Cl1_13 O1_14 147.5(12) . . ?
Cl1_14 Cl1_13 O3_13 71.1(18) . 3_647 ?
O4_14 Cl1_13 O3_13 130.7(16) . 3_647 ?
O1_14 Cl1_13 O3_13 79.7(15) . 3_647 ?
Cl1_14 Cl1_13 O2_13 140.5(18) . . ?
O4_14 Cl1_13 O2_13 104.7(16) . . ?
O1_14 Cl1_13 O2_13 72.0(16) . . ?
O3_13 Cl1_13 O2_13 70.1(11) 3_647 . ?
Cl1_14 Cl1_13 O3_13 108.9(18) . . ?
O4_14 Cl1_13 O3_13 49.3(16) . . ?
O1_14 Cl1_13 O3_13 100.3(15) . . ?
O3_13 Cl1_13 O3_13 180.000(3) 3_647 . ?
O2_13 Cl1_13 O3_13 109.9(11) . . ?
Cl1_14 Cl1_13 O2_13 39.5(18) . 3_647 ?
O4_14 Cl1_13 O2_13 75.3(16) . 3_647 ?
O1_14 Cl1_13 O2_13 108.0(16) . 3_647 ?
O3_13 Cl1_13 O2_13 109.9(11) 3_647 3_647 ?
O2_13 Cl1_13 O2_13 180(3) . 3_647 ?
O3_13 Cl1_13 O2_13 70.1(11) . 3_647 ?
Cl1_14 Cl1_13 O4_13 118.6(15) . 3_647 ?
O4_14 Cl1_13 O4_13 113.5(19) . 3_647 ?
O1_14 Cl1_13 O4_13 34.3(16) . 3_647 ?
O3_13 Cl1_13 O4_13 110.0(10) 3_647 3_647 ?
O2_13 Cl1_13 O4_13 69.4(10) . 3_647 ?
O3_13 Cl1_13 O4_13 70.0(10) . 3_647 ?
O2_13 Cl1_13 O4_13 110.6(10) 3_647 3_647 ?
Cl1_14 Cl1_13 O4_13 61.4(15) . . ?
O4_14 Cl1_13 O4_13 66.5(18) . . ?
O1_14 Cl1_13 O4_13 145.7(17) . . ?
O3_13 Cl1_13 O4_13 70.0(10) 3_647 . ?
O2_13 Cl1_13 O4_13 110.6(10) . . ?
O3_13 Cl1_13 O4_13 110.0(10) . . ?
O2_13 Cl1_13 O4_13 69.4(10) 3_647 . ?
O4_13 Cl1_13 O4_13 180(3) 3_647 . ?
Cl1_14 Cl1_13 O1_13 50.3(15) . . ?
O4_14 Cl1_13 O1_13 145.8(14) . . ?
O1_14 Cl1_13 O1_13 43.9(17) . . ?
O3_13 Cl1_13 O1_13 70.5(10) 3_647 . ?
O2_13 Cl1_13 O1_13 108.4(10) . . ?
O3_13 Cl1_13 O1_13 109.5(10) . . ?
O2_13 Cl1_13 O1_13 71.6(10) 3_647 . ?
O4_13 Cl1_13 O1_13 71.6(11) 3_647 . ?
O4_13 Cl1_13 O1_13 108.4(11) . . ?
Cl1_14 Cl1_13 O1_13 129.7(15) . 3_647 ?
O4_14 Cl1_13 O1_13 34.2(14) . 3_647 ?
O1_14 Cl1_13 O1_13 136.1(17) . 3_647 ?
O3_13 Cl1_13 O1_13 109.5(10) 3_647 3_647 ?
O2_13 Cl1_13 O1_13 71.6(10) . 3_647 ?
O3_13 Cl1_13 O1_13 70.5(10) . 3_647 ?
O2_13 Cl1_13 O1_13 108.4(10) 3_647 3_647 ?
O4_13 Cl1_13 O1_13 108.4(11) 3_647 3_647 ?
O4_13 Cl1_13 O1_13 71.6(11) . 3_647 ?
O1_13 Cl1_13 O1_13 180.0(19) . 3_647 ?
Cl1_14 Cl1_13 O3_14 52.2(10) . . ?
O4_14 Cl1_13 O3_14 107.6(10) . . ?
O1_14 Cl1_13 O3_14 104.9(11) . . ?
O3_13 Cl1_13 O3_14 30.8(14) 3_647 . ?
O2_13 Cl1_13 O3_14 94.7(15) . . ?
O3_13 Cl1_13 O3_14 149.2(14) . . ?
O2_13 Cl1_13 O3_14 85.3(15) 3_647 . ?
O4_13 Cl1_13 O3_14 138.4(15) 3_647 . ?
O4_13 Cl1_13 O3_14 41.6(15) . . ?
O1_13 Cl1_13 O3_14 78.2(15) . . ?
O1_13 Cl1_13 O3_14 101.8(15) 3_647 . ?
O1_14 O1_13 Cl1_14 82.4(14) . . ?
O1_14 O1_13 Cl1_13 59.2(10) . . ?
Cl1_14 O1_13 Cl1_13 23.3(7) . . ?
O1_14 O1_13 O2_14 127(2) . . ?
Cl1_14 O1_13 O2_14 61.4(15) . . ?
Cl1_13 O1_13 O2_14 79.3(12) . . ?
O1_14 O1_13 O3_13 76.6(18) . 3_647 ?
Cl1_14 O1_13 O3_13 54.4(11) . 3_647 ?
Cl1_13 O1_13 O3_13 54.5(6) . 3_647 ?
O2_14 O1_13 O3_13 105.9(18) . 3_647 ?
O1_14 O1_13 O4_13 21.1(18) . 3_647 ?
Cl1_14 O1_13 O4_13 76.0(11) . 3_647 ?
Cl1_13 O1_13 O4_13 54.0(6) . 3_647 ?
O2_14 O1_13 O4_13 107.8(19) . 3_647 ?
O3_13 O1_13 O4_13 89.3(11) 3_647 3_647 ?
O1_14 O1_13 O2_13 105.3(16) . 3_647 ?
Cl1_14 O1_13 O2_13 37.8(9) . 3_647 ?
Cl1_13 O1_13 O2_13 54.0(6) . 3_647 ?
O2_14 O1_13 O2_13 25.4(12) . 3_647 ?
O3_13 O1_13 O2_13 89.3(11) 3_647 3_647 ?
O4_13 O1_13 O2_13 89.0(11) 3_647 3_647 ?
Cl1_13 O2_13 O1_14 49.3(7) . . ?
Cl1_13 O2_13 O4_13 55.3(6) . 3_647 ?
O1_14 O2_13 O4_13 29.1(13) . 3_647 ?
Cl1_13 O2_13 O3_13 55.0(6) . 3_647 ?
O1_14 O2_13 O3_13 64.8(13) . 3_647 ?
O4_13 O2_13 O3_13 91.5(11) 3_647 3_647 ?
Cl1_13 O2_13 O1_13 54.4(6) . 3_647 ?
O1_14 O2_13 O1_13 100.3(10) . 3_647 ?
O4_13 O2_13 O1_13 89.5(11) 3_647 3_647 ?
O3_13 O2_13 O1_13 89.8(11) 3_647 3_647 ?
Cl1_13 O2_13 Cl1_14 11.3(6) . . ?
O1_14 O2_13 Cl1_14 47.1(5) . . ?
O4_13 O2_13 Cl1_14 59.9(7) 3_647 . ?
O3_13 O2_13 Cl1_14 43.9(7) 3_647 . ?
O1_13 O2_13 Cl1_14 62.2(7) 3_647 . ?
O4_14 O3_13 Cl1_13 52.9(8) . . ?
O4_14 O3_13 O4_13 102.9(13) . 3_647 ?
Cl1_13 O3_13 O4_13 55.0(6) . 3_647 ?
O4_14 O3_13 O2_13 67.9(17) . 3_647 ?
Cl1_13 O3_13 O2_13 55.0(6) . 3_647 ?
O4_13 O3_13 O2_13 91.5(11) 3_647 3_647 ?
O4_14 O3_13 O1_13 25.5(18) . 3_647 ?
Cl1_13 O3_13 O1_13 55.0(6) . 3_647 ?
O4_13 O3_13 O1_13 89.8(11) 3_647 3_647 ?
O2_13 O3_13 O1_13 89.8(11) 3_647 3_647 ?
O4_14 O3_13 Cl1_14 56.8(9) . . ?
Cl1_13 O3_13 Cl1_14 19.1(5) . . ?
O4_13 O3_13 Cl1_14 64.4(8) 3_647 . ?
O2_13 O3_13 Cl1_14 36.1(7) 3_647 . ?
O1_13 O3_13 Cl1_14 67.5(7) 3_647 . ?
O3_14 O4_13 Cl1_14 72.5(16) . . ?
O3_14 O4_13 Cl1_13 82.3(13) . . ?
Cl1_14 O4_13 Cl1_13 24.4(7) . . ?
O3_14 O4_13 O4_14 129.5(12) . . ?
Cl1_14 O4_13 O4_14 64.3(11) . . ?
Cl1_13 O4_13 O4_14 48.0(9) . . ?
O3_14 O4_13 O2_13 99(2) . 3_647 ?
Cl1_14 O4_13 O2_13 39.8(9) . 3_647 ?
Cl1_13 O4_13 O2_13 55.3(6) . 3_647 ?
O4_14 O4_13 O2_13 62.4(13) . 3_647 ?
O3_14 O4_13 O3_13 30.5(14) . 3_647 ?
Cl1_14 O4_13 O3_13 53.9(10) . 3_647 ?
Cl1_13 O4_13 O3_13 55.0(6) . 3_647 ?
O4_14 O4_13 O3_13 99.9(12) . 3_647 ?
O2_13 O4_13 O3_13 91.4(11) 3_647 3_647 ?
O3_14 O4_13 O1_13 119(2) . 3_647 ?
Cl1_14 O4_13 O1_13 77.8(10) . 3_647 ?
Cl1_13 O4_13 O1_13 54.4(6) . 3_647 ?
O4_14 O4_13 O1_13 28.8(12) . 3_647 ?
O2_13 O4_13 O1_13 89.4(11) 3_647 3_647 ?
O3_13 O4_13 O1_13 89.8(11) 3_647 3_647 ?
Cl1_13 Cl1_14 O1_13 106.4(18) . . ?
Cl1_13 Cl1_14 O4_13 94.2(17) . . ?
O1_13 Cl1_14 O4_13 149(2) . . ?
Cl1_13 Cl1_14 O3_14 108.6(12) . . ?
O1_13 Cl1_14 O3_14 101.0(19) . . ?
O4_13 Cl1_14 O3_14 50.0(18) . . ?
Cl1_13 Cl1_14 O2_14 139.1(13) . . ?
O1_13 Cl1_14 O2_14 73.6(19) . . ?
O4_13 Cl1_14 O2_14 105.3(16) . . ?
O3_14 Cl1_14 O2_14 111.5(9) . . ?
Cl1_13 Cl1_14 O1_14 61.6(11) . . ?
O1_13 Cl1_14 O1_14 44.9(18) . . ?
O4_13 Cl1_14 O1_14 145.9(17) . . ?
O3_14 Cl1_14 O1_14 112.1(9) . . ?
O2_14 Cl1_14 O1_14 108.7(8) . . ?
Cl1_13 Cl1_14 O4_14 51.0(12) . . ?
O1_13 Cl1_14 O4_14 147(2) . . ?
O4_13 Cl1_14 O4_14 63.9(19) . . ?
O3_14 Cl1_14 O4_14 109.3(9) . . ?
O2_14 Cl1_14 O4_14 106.7(9) . . ?
O1_14 Cl1_14 O4_14 108.3(9) . . ?
Cl1_13 Cl1_14 O3_13 52.0(16) . . ?
O1_13 Cl1_14 O3_13 107.8(15) . . ?
O4_13 Cl1_14 O3_13 102.8(15) . . ?
O3_14 Cl1_14 O3_13 148.8(14) . . ?
O2_14 Cl1_14 O3_13 88.3(16) . . ?
O1_14 Cl1_14 O3_13 81.7(15) . . ?
O4_14 Cl1_14 O3_13 40.0(13) . . ?
Cl1_13 Cl1_14 O2_13 28.2(13) . . ?
O1_13 Cl1_14 O2_13 94.9(13) . . ?
O4_13 Cl1_14 O2_13 92.9(12) . . ?
O3_14 Cl1_14 O2_13 86.2(13) . . ?
O2_14 Cl1_14 O2_13 160.2(13) . . ?
O1_14 Cl1_14 O2_13 54.2(12) . . ?
O4_14 Cl1_14 O2_13 74.0(13) . . ?
O3_13 Cl1_14 O2_13 79.8(10) . . ?
O1_13 O1_14 Cl1_13 76.9(12) . . ?
O1_13 O1_14 Cl1_14 52.7(11) . . ?
Cl1_13 O1_14 Cl1_14 24.2(6) . . ?
O1_13 O1_14 O2_13 124.2(17) . . ?
Cl1_13 O1_14 O2_13 58.7(11) . . ?
Cl1_14 O1_14 O2_13 78.7(10) . . ?
Cl1_14 O2_14 O1_13 45.1(7) . . ?
Cl1_14 O2_14 Cl1_13 11.7(4) . . ?
O1_13 O2_14 Cl1_13 47.5(5) . . ?
O4_13 O3_14 Cl1_14 57.6(9) . . ?
O4_13 O3_14 Cl1_13 56.2(8) . . ?
Cl1_14 O3_14 Cl1_13 19.2(5) . . ?
O3_13 O4_14 Cl1_13 77.8(15) . . ?
O3_13 O4_14 O4_13 133(2) . . ?
Cl1_13 O4_14 O4_13 65.6(13) . . ?
O3_13 O4_14 Cl1_14 83.3(15) . . ?
Cl1_13 O4_14 Cl1_14 23.2(6) . . ?
O4_13 O4_14 Cl1_14 51.7(11) . . ?

loop_
_geom_bond_atom_site_label_1
_geom_bond_atom_site_label_2
_geom_bond_distance
_geom_bond_site_symmetry_2
_geom_bond_publ_flag
Fe1 O6 1.888(4) . ?
Fe1 O1 1.917(4) . ?
Fe1 O3 1.939(4) 2_656 ?
Fe1 O1_1 2.061(4) . ?
Fe1 O1_2 2.076(4) . ?
Fe1 O1_3 2.081(4) . ?
Fe2 O2 1.897(4) 2_656 ?
Fe2 O5 1.901(4) 2_656 ?
Fe2 O4 1.952(4) . ?
Fe2 O1_4 2.055(4) . ?
Fe2 O1_5 2.093(4) . ?
Fe2 O1_6 2.106(4) . ?
P1 O2 1.494(4) . ?
P1 O1 1.507(4) . ?
P1 O3 1.524(4) . ?
P1 C1 1.814(6) . ?
P2 O6 1.493(4) . ?
P2 O5 1.514(4) . ?
P2 O4 1.518(4) . ?
P2 C7 1.826(5) . ?
O1W O1W 0.79(3) 2_656 ?
O2 Fe2 1.897(4) 2_656 ?
O3 Fe1 1.939(4) 2_656 ?
O5 Fe2 1.901(4) 2_656 ?
N1 C6 1.353(14) . ?
N1 C2 1.364(12) . ?
N1 H1PY 0.8700 . ?
N2 C8 1.334(8) . ?
N2 C12 1.346(9) . ?
N2 H2PY 0.77(8) . ?
C1 C2 1.449(11) . ?
C1 H1A 0.9800 . ?
C1 H1B 0.9800 . ?
C2 C3 1.335(15) . ?
C3 C4 1.435(15) . ?
C3 H3A 0.9400 . ?
C4 C5 1.388(19) . ?
C4 H4A 0.9400 . ?
C5 C6 1.303(19) . ?
C5 H5A 0.9400 . ?
C6 H6A 0.9400 . ?
C7 C8 1.485(7) . ?
C7 H7A 0.9800 . ?
C7 H7B 0.9800 . ?
C8 C9 1.383(8) . ?
C9 C10 1.390(9) . ?
C9 H9A 0.9400 . ?
C10 C11 1.366(11) . ?
C10 H10A 0.9400 . ?
C11 C12 1.365(11) . ?
C11 H11A 0.9400 . ?
C12 H12A 0.9400 . ?
O1_1 H1_1 0.836(11) . ?
O1_1 H2_1 0.836(11) . ?
O1_2 H1_2 0.840(11) . ?
O1_2 H2_2 0.838(11) . ?
O1_3 H1_3 0.837(11) . ?
O1_3 H2_3 0.837(11) . ?
O1_4 H1_4 0.839(11) . ?
O1_4 H2_4 0.839(11) . ?
O1_5 H1_5 0.838(11) . ?
O1_5 H2_5 0.839(11) . ?
O1_6 H1_6 0.837(11) . ?
O1_6 H2_6 0.840(11) . ?
Cl1_7 O2_7 1.418(8) . ?
Cl1_7 O4_7 1.418(8) . ?
Cl1_7 O3_7 1.420(8) . ?
Cl1_7 O1_7 1.421(8) . ?
Cl1_8 O4_8 1.410(8) . ?
Cl1_8 O1_8 1.415(8) . ?
Cl1_8 O2_8 1.422(8) . ?
Cl1_8 O3_8 1.423(8) . ?
Cl1_9 O1_9 1.405(6) . ?
Cl1_9 O3_9 1.411(6) . ?
Cl1_9 O2_9 1.418(6) . ?
Cl1_9 O4_9 1.442(6) . ?
Cl1_10 O4_10 1.409(6) . ?
Cl1_10 O1_10 1.418(6) . ?
Cl1_10 O2_10 1.418(6) . ?
Cl1_10 O3_10 1.439(6) . ?
Cl1_11 Cl1_11 0.42(2) 2_657 ?
Cl1_11 O4_11 1.208(11) 2_657 ?
Cl1_11 O3_11 1.259(10) 2_657 ?
Cl1_11 O3_11 1.405(7) . ?
Cl1_11 O2_11 1.408(7) . ?
Cl1_11 O1_11 1.415(7) . ?
Cl1_11 O4_11 1.446(7) . ?
Cl1_11 O2_11 1.605(17) 2_657 ?
Cl1_11 O1_11 1.751(19) 2_657 ?
O1_11 O4_11 1.17(2) 2_657 ?
O1_11 Cl1_11 1.751(19) 2_657 ?
O2_11 O3_11 1.288(19) 2_657 ?
O2_11 Cl1_11 1.605(17) 2_657 ?
O3_11 Cl1_11 1.259(10) 2_657 ?
O3_11 O3_11 1.27(3) 2_657 ?
O3_11 O2_11 1.288(19) 2_657 ?
O4_11 O1_11 1.17(2) 2_657 ?
O4_11 Cl1_11 1.208(11) 2_657 ?
O4_11 O4_11 1.52(3) 2_657 ?
Cl1_12 Cl1_12 0.31(3) 2_656 ?
Cl1_12 O3_12 1.19(2) 2_656 ?
Cl1_12 O4_12 1.357(18) 2_656 ?
Cl1_12 O1_12 1.412(7) . ?
Cl1_12 O4_12 1.418(7) . ?
Cl1_12 O2_12 1.421(7) . ?
Cl1_12 O3_12 1.432(8) . ?
Cl1_12 O1_12 1.587(18) 2_656 ?
Cl1_12 O2_12 1.618(17) 2_656 ?
O1_12 O4_12 1.02(2) 2_656 ?
O1_12 Cl1_12 1.587(18) 2_656 ?
O2_12 O3_12 1.05(2) 2_656 ?
O2_12 Cl1_12 1.618(17) 2_656 ?
O3_12 O2_12 1.05(2) 2_656 ?
O3_12 Cl1_12 1.19(2) 2_656 ?
O3_12 O4_12 1.59(2) 2_656 ?
O4_12 O1_12 1.02(2) 2_656 ?
O4_12 Cl1_12 1.357(18) 2_656 ?
O4_12 O3_12 1.59(2) 2_656 ?
Cl1_13 Cl1_14 0.587(14) . ?
Cl1_13 O4_14 1.157(14) . ?
Cl1_13 O1_14 1.257(12) . ?
Cl1_13 O3_13 1.418(8) 3_647 ?
Cl1_13 O2_13 1.418(8) . ?
Cl1_13 O3_13 1.418(8) . ?
Cl1_13 O2_13 1.418(8) 3_647 ?
Cl1_13 O4_13 1.419(8) 3_647 ?
Cl1_13 O4_13 1.419(8) . ?
Cl1_13 O1_13 1.427(8) . ?
Cl1_13 O1_13 1.427(8) 3_647 ?
Cl1_13 O3_14 1.693(13) . ?
O1_13 O1_14 1.02(4) . ?
O1_13 Cl1_14 1.145(17) . ?
O1_13 O2_14 1.55(4) . ?
O1_13 O3_13 1.64(2) 3_647 ?
O1_13 O4_13 1.66(2) 3_647 ?
O1_13 O2_13 1.66(2) 3_647 ?
O2_13 O1_14 1.58(3) . ?
O2_13 O4_13 1.62(2) 3_647 ?
O2_13 O3_13 1.63(2) 3_647 ?
O2_13 O1_13 1.66(2) 3_647 ?
O2_13 Cl1_14 1.908(16) . ?
O3_13 O4_14 1.10(3) . ?
O3_13 O4_13 1.63(2) 3_647 ?
O3_13 O2_13 1.63(2) 3_647 ?
O3_13 O1_13 1.64(2) 3_647 ?
O3_13 Cl1_14 1.70(2) . ?
O4_13 O3_14 1.13(4) . ?
O4_13 Cl1_14 1.249(17) . ?
O4_13 O4_14 1.43(3) . ?
O4_13 O2_13 1.62(2) 3_647 ?
O4_13 O3_13 1.63(2) 3_647 ?
O4_13 O1_13 1.66(2) 3_647 ?
Cl1_14 O3_14 1.411(7) . ?
Cl1_14 O2_14 1.419(7) . ?
Cl1_14 O1_14 1.426(7) . ?
Cl1_14 O4_14 1.433(8) . ?

loop_
_geom_hbond_atom_site_label_D
_geom_hbond_atom_site_label_H
_geom_hbond_atom_site_label_A
_geom_hbond_distance_DH
_geom_hbond_distance_HA
_geom_hbond_distance_DA
_geom_hbond_angle_DHA
_geom_hbond_site_symmetry_A
O1_1 H1_1 O3 0.836(11) 2.47(8) 2.845(7) 109(7) 2_656
O1_1 H2_1 O4_13 0.836(11) 1.90(5) 2.65(3) 148(7) 2_656
O1_1 H2_1 O1_14 0.836(11) 1.95(3) 2.770(14) 167(8) 4_645
O1_1 H2_1 O1_13 0.836(11) 2.12(4) 2.93(3) 163(7) 4_645
O1_1 H2_1 O4_14 0.836(11) 2.46(3) 3.29(2) 171(8) 2_656
O1_2 H1_2 Cl1 0.840(11) 2.275(18) 3.108(5) 171(8) 3_756
O1_2 H2_2 O4_11 0.838(11) 2.04(3) 2.861(13) 165(7) 3_747
O1_2 H2_2 O1_11 0.838(11) 2.27(3) 3.076(17) 162(7) 4_645
O1_3 H1_3 O2_8 0.837(11) 2.03(4) 2.82(2) 156(8) 1_655
O1_3 H1_3 O2_9 0.837(11) 2.48(4) 3.248(14) 153(7) 1_655
O1_3 H1_3 Cl1_8 0.837(11) 2.80(2) 3.634(16) 174(7) 1_655
O1_3 H2_3 O4_10 0.837(11) 2.05(2) 2.885(10) 172(9) 3_656
O1_3 H2_3 O4_7 0.837(11) 2.21(6) 2.94(4) 145(8) 3_656
O1_4 H1_4 O3_9 0.839(11) 1.95(3) 2.755(8) 161(9) 3_656
O1_4 H1_4 O1_8 0.839(11) 2.23(4) 2.99(2) 151(7) 3_656
O1_4 H2_4 O3_10 0.839(11) 1.865(18) 2.702(11) 175(9) 3_656
O1_4 H2_4 O3_7 0.839(11) 2.20(5) 3.03(5) 173(9) 3_656
O1_5 H1_5 O1_8 0.838(11) 2.06(5) 2.779(17) 143(8) 3_656
O1_5 H1_5 O4_9 0.838(11) 2.16(2) 2.986(9) 170(8) 3_656
O1_5 H2_5 O2_10 0.839(11) 2.19(3) 3.007(9) 165(8) .
O1_5 H2_5 O2_7 0.839(11) 2.54(6) 3.29(4) 150(7) .
O1_6 H1_6 O1_5 0.837(11) 2.43(7) 2.773(6) 106(5) .
O1_6 H1_6 O2_7 0.837(11) 2.45(7) 2.99(3) 123(7) .
O1_6 H2_6 O4_8 0.840(11) 2.41(7) 2.68(2) 99(5) .
O1_6 H2_6 Cl1 0.840(11) 2.28(3) 3.078(4) 160(6) 3_656
N1 H1PY O1_11 0.87 2.02 2.84(2) 154.7 3_747
N1 H1PY O4_11 0.87 2.18 3.037(17) 167.9 4_645
N1 H1PY O2_11 0.87 2.28 2.805(18) 119.1 3_747
N1 H1PY Cl1_11 0.87 2.63 3.388(15) 146.1 3_747
N2 H2PY O2_9 0.77(8) 2.09(8) 2.864(12) 175(8) 3_656
N2 H2PY O2_8 0.77(8) 2.24(8) 2.99(3) 164(8) 3_656
N2 H2PY O4_9 0.77(8) 2.56(8) 3.055(10) 124(7) 3_656
N2 H2PY Cl1_9 0.77(8) 2.87(8) 3.577(8) 153(7) 3_656
N2 H2PY Cl1_8 0.77(8) 2.98(8) 3.681(16) 152(7) 3_656

loop_
_geom_torsion_atom_site_label_1
_geom_torsion_atom_site_label_2
_geom_torsion_atom_site_label_3
_geom_torsion_atom_site_label_4
_geom_torsion
_geom_torsion_site_symmetry_1
_geom_torsion_site_symmetry_2
_geom_torsion_site_symmetry_3
_geom_torsion_site_symmetry_4
_geom_torsion_publ_flag
O2 P1 O1 Fe1 -28.7(8) . . . . ?
O3 P1 O1 Fe1 100.8(7) . . . . ?
C1 P1 O1 Fe1 -144.5(7) . . . . ?
O6 Fe1 O1 P1 16.2(7) . . . . ?
O3 Fe1 O1 P1 -83.3(7) 2_656 . . . ?
O1_1 Fe1 O1 P1 -173.4(7) . . . . ?
O1_2 Fe1 O1 P1 104.5(7) . . . . ?
O1_3 Fe1 O1 P1 165.5(8) . . . . ?
O1 P1 O2 Fe2 72.9(15) . . . 2_656 ?
O3 P1 O2 Fe2 -56.5(15) . . . 2_656 ?
C1 P1 O2 Fe2 -170.8(14) . . . 2_656 ?
O2 P1 O3 Fe1 68.5(5) . . . 2_656 ?
O1 P1 O3 Fe1 -62.1(5) . . . 2_656 ?
C1 P1 O3 Fe1 -177.2(5) . . . 2_656 ?
O6 P2 O4 Fe2 63.9(5) . . . . ?
O5 P2 O4 Fe2 -63.6(5) . . . . ?
C7 P2 O4 Fe2 -179.0(4) . . . . ?
O2 Fe2 O4 P2 -50.7(4) 2_656 . . . ?
O5 Fe2 O4 P2 49.0(4) 2_656 . . . ?
O1_4 Fe2 O4 P2 -140.3(4) . . . . ?
O1_5 Fe2 O4 P2 136.6(4) . . . . ?
O1_6 Fe2 O4 P2 165.0(6) . . . . ?
O6 P2 O5 Fe2 -22.4(8) . . . 2_656 ?
O4 P2 O5 Fe2 105.5(7) . . . 2_656 ?
C7 P2 O5 Fe2 -137.8(7) . . . 2_656 ?
O5 P2 O6 Fe1 76(2) . . . . ?
O4 P2 O6 Fe1 -51(2) . . . . ?
C7 P2 O6 Fe1 -169(2) . . . . ?
O1 Fe1 O6 P2 -65(2) . . . . ?
O3 Fe1 O6 P2 35(2) 2_656 . . . ?
O1_1 Fe1 O6 P2 -176.7(14) . . . . ?
O1_2 Fe1 O6 P2 -157(2) . . . . ?
O1_3 Fe1 O6 P2 121(2) . . . . ?
O2 P1 C1 C2 162.7(6) . . . . ?
O1 P1 C1 C2 -75.4(7) . . . . ?
O3 P1 C1 C2 43.7(7) . . . . ?
C6 N1 C2 C3 -1.0(17) . . . . ?
C6 N1 C2 C1 177.3(11) . . . . ?
P1 C1 C2 C3 -67.8(12) . . . . ?
P1 C1 C2 N1 114.0(9) . . . . ?
N1 C2 C3 C4 -3.6(15) . . . . ?
C1 C2 C3 C4 178.2(9) . . . . ?
C2 C3 C4 C5 8.2(18) . . . . ?
C3 C4 C5 C6 -8(2) . . . . ?
C4 C5 C6 N1 4(2) . . . . ?
C2 N1 C6 C5 1(2) . . . . ?
O6 P2 C7 C8 -165.5(4) . . . . ?
O5 P2 C7 C8 -45.5(5) . . . . ?
O4 P2 C7 C8 72.6(5) . . . . ?
C12 N2 C8 C9 1.0(10) . . . . ?
C12 N2 C8 C7 -179.7(7) . . . . ?
P2 C7 C8 N2 -97.7(6) . . . . ?
P2 C7 C8 C9 81.6(7) . . . . ?
N2 C8 C9 C10 -0.4(10) . . . . ?
C7 C8 C9 C10 -179.7(6) . . . . ?
C8 C9 C10 C11 -1.0(11) . . . . ?
C9 C10 C11 C12 1.8(12) . . . . ?
C8 N2 C12 C11 -0.1(12) . . . . ?
C10 C11 C12 N2 -1.3(13) . . . . ?
Cl1_11 Cl1_11 O1_11 O4_11 -89(2) 2_657 . . 2_657 ?
O3_11 Cl1_11 O1_11 O4_11 137.3(16) 2_657 . . 2_657 ?
O3_11 Cl1_11 O1_11 O4_11 -162.1(14) . . . 2_657 ?
O2_11 Cl1_11 O1_11 O4_11 76.4(14) . . . 2_657 ?
O4_11 Cl1_11 O1_11 O4_11 -42.3(16) . . . 2_657 ?
O2_11 Cl1_11 O1_11 O4_11 -117.0(12) 2_657 . . 2_657 ?
O1_11 Cl1_11 O1_11 O4_11 -35.7(14) 2_657 . . 2_657 ?
O4_11 Cl1_11 O1_11 Cl1_11 89(2) 2_657 . . 2_657 ?
O3_11 Cl1_11 O1_11 Cl1_11 -133(3) 2_657 . . 2_657 ?
O3_11 Cl1_11 O1_11 Cl1_11 -73(2) . . . 2_657 ?
O2_11 Cl1_11 O1_11 Cl1_11 166(2) . . . 2_657 ?
O4_11 Cl1_11 O1_11 Cl1_11 47.2(17) . . . 2_657 ?
O2_11 Cl1_11 O1_11 Cl1_11 -28(2) 2_657 . . 2_657 ?
O1_11 Cl1_11 O1_11 Cl1_11 53.8(10) 2_657 . . 2_657 ?
Cl1_11 Cl1_11 O2_11 O3_11 -90.7(12) 2_657 . . 2_657 ?
O4_11 Cl1_11 O2_11 O3_11 149.5(17) 2_657 . . 2_657 ?
O3_11 Cl1_11 O2_11 O3_11 -25.0(18) . . . 2_657 ?
O1_11 Cl1_11 O2_11 O3_11 99.2(16) . . . 2_657 ?
O4_11 Cl1_11 O2_11 O3_11 -142.0(14) . . . 2_657 ?
O2_11 Cl1_11 O2_11 O3_11 -44(2) 2_657 . . 2_657 ?
O1_11 Cl1_11 O2_11 O3_11 -108.4(13) 2_657 . . 2_657 ?
O4_11 Cl1_11 O2_11 Cl1_11 -119.8(12) 2_657 . . 2_657 ?
O3_11 Cl1_11 O2_11 Cl1_11 90.7(12) 2_657 . . 2_657 ?
O3_11 Cl1_11 O2_11 Cl1_11 65.7(9) . . . 2_657 ?
O1_11 Cl1_11 O2_11 Cl1_11 -170.0(11) . . . 2_657 ?
O4_11 Cl1_11 O2_11 Cl1_11 -51.3(9) . . . 2_657 ?
O2_11 Cl1_11 O2_11 Cl1_11 47(2) 2_657 . . 2_657 ?
O1_11 Cl1_11 O2_11 Cl1_11 -17.7(8) 2_657 . . 2_657 ?
O4_11 Cl1_11 O3_11 Cl1_11 91(4) 2_657 . . 2_657 ?
O3_11 Cl1_11 O3_11 Cl1_11 -129(3) 2_657 . . 2_657 ?
O2_11 Cl1_11 O3_11 Cl1_11 -104(3) . . . 2_657 ?
O1_11 Cl1_11 O3_11 Cl1_11 134(3) . . . 2_657 ?
O4_11 Cl1_11 O3_11 Cl1_11 14(2) . . . 2_657 ?
O2_11 Cl1_11 O3_11 Cl1_11 67(3) 2_657 . . 2_657 ?
O1_11 Cl1_11 O3_11 Cl1_11 -22(2) 2_657 . . 2_657 ?
Cl1_11 Cl1_11 O3_11 O3_11 129(3) 2_657 . . 2_657 ?
O4_11 Cl1_11 O3_11 O3_11 -139(4) 2_657 . . 2_657 ?
O2_11 Cl1_11 O3_11 O3_11 25.3(17) . . . 2_657 ?
O1_11 Cl1_11 O3_11 O3_11 -96.6(17) . . . 2_657 ?
O4_11 Cl1_11 O3_11 O3_11 142.9(16) . . . 2_657 ?
O2_11 Cl1_11 O3_11 O3_11 -164(2) 2_657 . . 2_657 ?
O1_11 Cl1_11 O3_11 O3_11 107.1(15) 2_657 . . 2_657 ?
Cl1_11 Cl1_11 O3_11 O2_11 -67(3) 2_657 . . 2_657 ?
O4_11 Cl1_11 O3_11 O2_11 25(4) 2_657 . . 2_657 ?
O3_11 Cl1_11 O3_11 O2_11 164(2) 2_657 . . 2_657 ?
O2_11 Cl1_11 O3_11 O2_11 -170.8(9) . . . 2_657 ?
O1_11 Cl1_11 O3_11 O2_11 67.3(12) . . . 2_657 ?
O4_11 Cl1_11 O3_11 O2_11 -53.2(12) . . . 2_657 ?
O1_11 Cl1_11 O3_11 O2_11 -89.0(12) 2_657 . . 2_657 ?
Cl1_11 Cl1_11 O4_11 O1_11 -46(3) 2_657 . . 2_657 ?
O4_11 Cl1_11 O4_11 O1_11 140.4(17) 2_657 . . 2_657 ?
O3_11 Cl1_11 O4_11 O1_11 -4(2) 2_657 . . 2_657 ?
O3_11 Cl1_11 O4_11 O1_11 -61.7(13) . . . 2_657 ?
O2_11 Cl1_11 O4_11 O1_11 55.9(12) . . . 2_657 ?
O1_11 Cl1_11 O4_11 O1_11 175.0(10) . . . 2_657 ?
O2_11 Cl1_11 O4_11 O1_11 -101.0(13) 2_657 . . 2_657 ?
O4_11 Cl1_11 O4_11 Cl1_11 -174(4) 2_657 . . 2_657 ?
O3_11 Cl1_11 O4_11 Cl1_11 41(3) 2_657 . . 2_657 ?
O3_11 Cl1_11 O4_11 Cl1_11 -16(3) . . . 2_657 ?
O2_11 Cl1_11 O4_11 Cl1_11 102(3) . . . 2_657 ?
O1_11 Cl1_11 O4_11 Cl1_11 -139(4) . . . 2_657 ?
O2_11 Cl1_11 O4_11 Cl1_11 -55(3) 2_657 . . 2_657 ?
O1_11 Cl1_11 O4_11 Cl1_11 46(3) 2_657 . . 2_657 ?
Cl1_11 Cl1_11 O4_11 O4_11 174(4) 2_657 . . 2_657 ?
O3_11 Cl1_11 O4_11 O4_11 -145(2) 2_657 . . 2_657 ?
O3_11 Cl1_11 O4_11 O4_11 158.0(13) . . . 2_657 ?
O2_11 Cl1_11 O4_11 O4_11 -84.4(12) . . . 2_657 ?
O1_11 Cl1_11 O4_11 O4_11 34.7(12) . . . 2_657 ?
O2_11 Cl1_11 O4_11 O4_11 118.6(12) 2_657 . . 2_657 ?
O1_11 Cl1_11 O4_11 O4_11 -140.4(17) 2_657 . . 2_657 ?
Cl1_12 Cl1_12 O1_12 O4_12 -63(4) 2_656 . . 2_656 ?
O3_12 Cl1_12 O1_12 O4_12 139.6(19) 2_656 . . 2_656 ?
O4_12 Cl1_12 O1_12 O4_12 -144.1(15) . . . 2_656 ?
O2_12 Cl1_12 O1_12 O4_12 93.1(16) . . . 2_656 ?
O3_12 Cl1_12 O1_12 O4_12 -26.5(16) . . . 2_656 ?
O1_12 Cl1_12 O1_12 O4_12 -108(2) 2_656 . . 2_656 ?
O2_12 Cl1_12 O1_12 O4_12 -9(2) 2_656 . . 2_656 ?
O3_12 Cl1_12 O1_12 Cl1_12 -158(4) 2_656 . . 2_656 ?
O4_12 Cl1_12 O1_12 Cl1_12 63(4) 2_656 . . 2_656 ?
O4_12 Cl1_12 O1_12 Cl1_12 -81(4) . . . 2_656 ?
O2_12 Cl1_12 O1_12 Cl1_12 156(4) . . . 2_656 ?
O3_12 Cl1_12 O1_12 Cl1_12 36(4) . . . 2_656 ?
O1_12 Cl1_12 O1_12 Cl1_12 -46(4) 2_656 . . 2_656 ?
O2_12 Cl1_12 O1_12 Cl1_12 54(4) 2_656 . . 2_656 ?
Cl1_12 Cl1_12 O2_12 O3_12 -124(5) 2_656 . . 2_656 ?
O4_12 Cl1_12 O2_12 O3_12 127(2) 2_656 . . 2_656 ?
O1_12 Cl1_12 O2_12 O3_12 81.8(17) . . . 2_656 ?
O4_12 Cl1_12 O2_12 O3_12 -41.5(15) . . . 2_656 ?
O3_12 Cl1_12 O2_12 O3_12 -159.3(14) . . . 2_656 ?
O1_12 Cl1_12 O2_12 O3_12 -53(3) 2_656 . . 2_656 ?
O2_12 Cl1_12 O2_12 O3_12 -132.1(19) 2_656 . . 2_656 ?
O3_12 Cl1_12 O2_12 Cl1_12 124(5) 2_656 . . 2_656 ?
O4_12 Cl1_12 O2_12 Cl1_12 -109(5) 2_656 . . 2_656 ?
O1_12 Cl1_12 O2_12 Cl1_12 -154(5) . . . 2_656 ?
O4_12 Cl1_12 O2_12 Cl1_12 82(5) . . . 2_656 ?
O3_12 Cl1_12 O2_12 Cl1_12 -35(5) . . . 2_656 ?
O1_12 Cl1_12 O2_12 Cl1_12 70(5) 2_656 . . 2_656 ?
O2_12 Cl1_12 O2_12 Cl1_12 -8(5) 2_656 . . 2_656 ?
Cl1_12 Cl1_12 O3_12 O2_12 -80(3) 2_656 . . 2_656 ?
O3_12 Cl1_12 O3_12 O2_12 13(2) 2_656 . . 2_656 ?
O4_12 Cl1_12 O3_12 O2_12 145.4(16) 2_656 . . 2_656 ?
O1_12 Cl1_12 O3_12 O2_12 164.5(15) . . . 2_656 ?
O4_12 Cl1_12 O3_12 O2_12 -75.3(15) . . . 2_656 ?
O2_12 Cl1_12 O3_12 O2_12 44.5(18) . . . 2_656 ?
O1_12 Cl1_12 O3_12 O2_12 -105.1(15) 2_656 . . 2_656 ?
O3_12 Cl1_12 O3_12 Cl1_12 93(4) 2_656 . . 2_656 ?
O4_12 Cl1_12 O3_12 Cl1_12 -135(3) 2_656 . . 2_656 ?
O1_12 Cl1_12 O3_12 Cl1_12 -116(3) . . . 2_656 ?
O4_12 Cl1_12 O3_12 Cl1_12 4(3) . . . 2_656 ?
O2_12 Cl1_12 O3_12 Cl1_12 124(3) . . . 2_656 ?
O1_12 Cl1_12 O3_12 Cl1_12 -25(3) 2_656 . . 2_656 ?
O2_12 Cl1_12 O3_12 Cl1_12 80(3) 2_656 . . 2_656 ?
Cl1_12 Cl1_12 O3_12 O4_12 135(3) 2_656 . . 2_656 ?
O3_12 Cl1_12 O3_12 O4_12 -132(2) 2_656 . . 2_656 ?
O1_12 Cl1_12 O3_12 O4_12 19.0(11) . . . 2_656 ?
O4_12 Cl1_12 O3_12 O4_12 139.3(12) . . . 2_656 ?
O2_12 Cl1_12 O3_12 O4_12 -100.9(11) . . . 2_656 ?
O1_12 Cl1_12 O3_12 O4_12 109.5(8) 2_656 . . 2_656 ?
O2_12 Cl1_12 O3_12 O4_12 -145.4(16) 2_656 . . 2_656 ?
Cl1_12 Cl1_12 O4_12 O1_12 -48.4(19) 2_656 . . 2_656 ?
O3_12 Cl1_12 O4_12 O1_12 160.0(19) 2_656 . . 2_656 ?
O4_12 Cl1_12 O4_12 O1_12 27.4(17) 2_656 . . 2_656 ?
O1_12 Cl1_12 O4_12 O1_12 67(2) . . . 2_656 ?
O2_12 Cl1_12 O4_12 O1_12 -170.1(17) . . . 2_656 ?
O3_12 Cl1_12 O4_12 O1_12 -51.0(17) . . . 2_656 ?
O2_12 Cl1_12 O4_12 O1_12 -89.3(17) 2_656 . . 2_656 ?
O3_12 Cl1_12 O4_12 Cl1_12 -151.7(16) 2_656 . . 2_656 ?
O4_12 Cl1_12 O4_12 Cl1_12 76(2) 2_656 . . 2_656 ?
O1_12 Cl1_12 O4_12 Cl1_12 115.8(17) . . . 2_656 ?
O2_12 Cl1_12 O4_12 Cl1_12 -121.8(14) . . . 2_656 ?
O3_12 Cl1_12 O4_12 Cl1_12 -2.6(14) . . . 2_656 ?
O1_12 Cl1_12 O4_12 Cl1_12 48.4(19) 2_656 . . 2_656 ?
O2_12 Cl1_12 O4_12 Cl1_12 -41.0(13) 2_656 . . 2_656 ?
Cl1_12 Cl1_12 O4_12 O3_12 151.7(16) 2_656 . . 2_656 ?
O4_12 Cl1_12 O4_12 O3_12 -133(2) 2_656 . . 2_656 ?
O1_12 Cl1_12 O4_12 O3_12 -92.6(14) . . . 2_656 ?
O2_12 Cl1_12 O4_12 O3_12 29.9(11) . . . 2_656 ?
O3_12 Cl1_12 O4_12 O3_12 149.1(15) . . . 2_656 ?
O1_12 Cl1_12 O4_12 O3_12 -160.0(18) 2_656 . . 2_656 ?
O2_12 Cl1_12 O4_12 O3_12 110.7(9) 2_656 . . 2_656 ?
Cl1_14 Cl1_13 O1_13 O1_14 177(3) . . . . ?
O4_14 Cl1_13 O1_13 O1_14 -129(2) . . . . ?
O3_13 Cl1_13 O1_13 O1_14 95(2) 3_647 . . . ?
O2_13 Cl1_13 O1_13 O1_14 35(2) . . . . ?
O3_13 Cl1_13 O1_13 O1_14 -85(2) . . . . ?
O2_13 Cl1_13 O1_13 O1_14 -145(2) 3_647 . . . ?
O4_13 Cl1_13 O1_13 O1_14 -25(2) 3_647 . . . ?
O4_13 Cl1_13 O1_13 O1_14 155(2) . . . . ?
O1_13 Cl1_13 O1_13 O1_14 -65(20) 3_647 . . . ?
O3_14 Cl1_13 O1_13 O1_14 127(2) . . . . ?
O4_14 Cl1_13 O1_13 Cl1_14 54(4) . . . . ?
O1_14 Cl1_13 O1_13 Cl1_14 -177(3) . . . . ?
O3_13 Cl1_13 O1_13 Cl1_14 -81(2) 3_647 . . . ?
O2_13 Cl1_13 O1_13 Cl1_14 -141(2) . . . . ?
O3_13 Cl1_13 O1_13 Cl1_14 99(2) . . . . ?
O2_13 Cl1_13 O1_13 Cl1_14 39(2) 3_647 . . . ?
O4_13 Cl1_13 O1_13 Cl1_14 159(2) 3_647 . . . ?
O4_13 Cl1_13 O1_13 Cl1_14 -21(2) . . . . ?
O1_13 Cl1_13 O1_13 Cl1_14 118(17) 3_647 . . . ?
O3_14 Cl1_13 O1_13 Cl1_14 -50.2(15) . . . . ?
Cl1_14 Cl1_13 O1_13 O2_14 -37.3(14) . . . . ?
O4_14 Cl1_13 O1_13 O2_14 17(4) . . . . ?
O1_14 Cl1_13 O1_13 O2_14 146(3) . . . . ?
O3_13 Cl1_13 O1_13 O2_14 -119(2) 3_647 . . . ?
O2_13 Cl1_13 O1_13 O2_14 -179(2) . . . . ?
O3_13 Cl1_13 O1_13 O2_14 61(2) . . . . ?
O2_13 Cl1_13 O1_13 O2_14 1(2) 3_647 . . . ?
O4_13 Cl1_13 O1_13 O2_14 122(2) 3_647 . . . ?
O4_13 Cl1_13 O1_13 O2_14 -58(2) . . . . ?
O1_13 Cl1_13 O1_13 O2_14 81(19) 3_647 . . . ?
O3_14 Cl1_13 O1_13 O2_14 -87.4(13) . . . . ?
Cl1_14 Cl1_13 O1_13 O3_13 81(2) . . . 3_647 ?
O4_14 Cl1_13 O1_13 O3_13 135(3) . . . 3_647 ?
O1_14 Cl1_13 O1_13 O3_13 -95(2) . . . 3_647 ?
O2_13 Cl1_13 O1_13 O3_13 -60.1(13) . . . 3_647 ?
O3_13 Cl1_13 O1_13 O3_13 180.0 . . . 3_647 ?
O2_13 Cl1_13 O1_13 O3_13 119.9(13) 3_647 . . 3_647 ?
O4_13 Cl1_13 O1_13 O3_13 -120.0(13) 3_647 . . 3_647 ?
O4_13 Cl1_13 O1_13 O3_13 60.0(13) . . . 3_647 ?
O1_13 Cl1_13 O1_13 O3_13 -161(26) 3_647 . . 3_647 ?
O3_14 Cl1_13 O1_13 O3_13 31.1(15) . . . 3_647 ?
Cl1_14 Cl1_13 O1_13 O4_13 -159(2) . . . 3_647 ?
O4_14 Cl1_13 O1_13 O4_13 -105(3) . . . 3_647 ?
O1_14 Cl1_13 O1_13 O4_13 25(2) . . . 3_647 ?
O3_13 Cl1_13 O1_13 O4_13 120.0(13) 3_647 . . 3_647 ?
O2_13 Cl1_13 O1_13 O4_13 59.9(13) . . . 3_647 ?
O3_13 Cl1_13 O1_13 O4_13 -60.0(13) . . . 3_647 ?
O2_13 Cl1_13 O1_13 O4_13 -120.1(13) 3_647 . . 3_647 ?
O4_13 Cl1_13 O1_13 O4_13 180.00(2) . . . 3_647 ?
O1_13 Cl1_13 O1_13 O4_13 -41(29) 3_647 . . 3_647 ?
O3_14 Cl1_13 O1_13 O4_13 151.1(15) . . . 3_647 ?
Cl1_14 Cl1_13 O1_13 O2_13 -39(2) . . . 3_647 ?
O4_14 Cl1_13 O1_13 O2_13 15(3) . . . 3_647 ?
O1_14 Cl1_13 O1_13 O2_13 145(2) . . . 3_647 ?
O3_13 Cl1_13 O1_13 O2_13 -119.9(13) 3_647 . . 3_647 ?
O2_13 Cl1_13 O1_13 O2_13 179.998(15) . . . 3_647 ?
O3_13 Cl1_13 O1_13 O2_13 60.1(13) . . . 3_647 ?
O4_13 Cl1_13 O1_13 O2_13 120.1(13) 3_647 . . 3_647 ?
O4_13 Cl1_13 O1_13 O2_13 -59.9(13) . . . 3_647 ?
O1_13 Cl1_13 O1_13 O2_13 80(24) 3_647 . . 3_647 ?
O3_14 Cl1_13 O1_13 O2_13 -88.9(16) . . . 3_647 ?
Cl1_14 Cl1_13 O2_13 O1_14 -74(2) . . . . ?
O4_14 Cl1_13 O2_13 O1_14 146.3(13) . . . . ?
O3_13 Cl1_13 O2_13 O1_14 -85.3(17) 3_647 . . . ?
O3_13 Cl1_13 O2_13 O1_14 94.7(17) . . . . ?
O2_13 Cl1_13 O2_13 O1_14 22(7) 3_647 . . . ?
O4_13 Cl1_13 O2_13 O1_14 36.3(17) 3_647 . . . ?
O4_13 Cl1_13 O2_13 O1_14 -143.7(17) . . . . ?
O1_13 Cl1_13 O2_13 O1_14 -25.0(18) . . . . ?
O1_13 Cl1_13 O2_13 O1_14 155.0(18) 3_647 . . . ?
O3_14 Cl1_13 O2_13 O1_14 -104.2(12) . . . . ?
Cl1_14 Cl1_13 O2_13 O4_13 -110(2) . . . 3_647 ?
O4_14 Cl1_13 O2_13 O4_13 110.0(19) . . . 3_647 ?
O1_14 Cl1_13 O2_13 O4_13 -36.3(17) . . . 3_647 ?
O3_13 Cl1_13 O2_13 O4_13 -121.6(13) 3_647 . . 3_647 ?
O3_13 Cl1_13 O2_13 O4_13 58.4(13) . . . 3_647 ?
O2_13 Cl1_13 O2_13 O4_13 -14(7) 3_647 . . 3_647 ?
O4_13 Cl1_13 O2_13 O4_13 180.00(2) . . . 3_647 ?
O1_13 Cl1_13 O2_13 O4_13 -61.3(13) . . . 3_647 ?
O1_13 Cl1_13 O2_13 O4_13 118.7(13) 3_647 . . 3_647 ?
O3_14 Cl1_13 O2_13 O4_13 -140.4(16) . . . 3_647 ?
Cl1_14 Cl1_13 O2_13 O3_13 11(2) . . . 3_647 ?
O4_14 Cl1_13 O2_13 O3_13 -128.4(18) . . . 3_647 ?
O1_14 Cl1_13 O2_13 O3_13 85.3(17) . . . 3_647 ?
O3_13 Cl1_13 O2_13 O3_13 180.000(2) . . . 3_647 ?
O2_13 Cl1_13 O2_13 O3_13 107(7) 3_647 . . 3_647 ?
O4_13 Cl1_13 O2_13 O3_13 121.6(13) 3_647 . . 3_647 ?
O4_13 Cl1_13 O2_13 O3_13 -58.4(13) . . . 3_647 ?
O1_13 Cl1_13 O2_13 O3_13 60.3(13) . . . 3_647 ?
O1_13 Cl1_13 O2_13 O3_13 -119.7(13) 3_647 . . 3_647 ?
O3_14 Cl1_13 O2_13 O3_13 -18.9(15) . . . 3_647 ?
Cl1_14 Cl1_13 O2_13 O1_13 131(2) . . . 3_647 ?
O4_14 Cl1_13 O2_13 O1_13 -8.7(19) . . . 3_647 ?
O1_14 Cl1_13 O2_13 O1_13 -155.0(18) . . . 3_647 ?
O3_13 Cl1_13 O2_13 O1_13 119.7(13) 3_647 . . 3_647 ?
O3_13 Cl1_13 O2_13 O1_13 -60.3(13) . . . 3_647 ?
O2_13 Cl1_13 O2_13 O1_13 -133(7) 3_647 . . 3_647 ?
O4_13 Cl1_13 O2_13 O1_13 -118.7(13) 3_647 . . 3_647 ?
O4_13 Cl1_13 O2_13 O1_13 61.3(13) . . . 3_647 ?
O1_13 Cl1_13 O2_13 O1_13 180.001(17) . . . 3_647 ?
O3_14 Cl1_13 O2_13 O1_13 100.8(15) . . . 3_647 ?
O4_14 Cl1_13 O2_13 Cl1_14 -140(2) . . . . ?
O1_14 Cl1_13 O2_13 Cl1_14 74(2) . . . . ?
O3_13 Cl1_13 O2_13 Cl1_14 -11(2) 3_647 . . . ?
O3_13 Cl1_13 O2_13 Cl1_14 169(2) . . . . ?
O2_13 Cl1_13 O2_13 Cl1_14 96(7) 3_647 . . . ?
O4_13 Cl1_13 O2_13 Cl1_14 110(2) 3_647 . . . ?
O4_13 Cl1_13 O2_13 Cl1_14 -70(2) . . . . ?
O1_13 Cl1_13 O2_13 Cl1_14 49(2) . . . . ?
O1_13 Cl1_13 O2_13 Cl1_14 -131(2) 3_647 . . . ?
O3_14 Cl1_13 O2_13 Cl1_14 -30.0(19) . . . . ?
Cl1_14 Cl1_13 O3_13 O4_14 -95(2) . . . . ?
O1_14 Cl1_13 O3_13 O4_14 167(2) . . . . ?
O3_13 Cl1_13 O3_13 O4_14 102(19) 3_647 . . . ?
O2_13 Cl1_13 O3_13 O4_14 93(2) . . . . ?
O2_13 Cl1_13 O3_13 O4_14 -87(2) 3_647 . . . ?
O4_13 Cl1_13 O3_13 O4_14 151(3) 3_647 . . . ?
O4_13 Cl1_13 O3_13 O4_14 -29(3) . . . . ?
O1_13 Cl1_13 O3_13 O4_14 -148(2) . . . . ?
O1_13 Cl1_13 O3_13 O4_14 32(2) 3_647 . . . ?
O3_14 Cl1_13 O3_13 O4_14 -48(4) . . . . ?
Cl1_14 Cl1_13 O3_13 O4_13 114.5(17) . . . 3_647 ?
O4_14 Cl1_13 O3_13 O4_13 -151(3) . . . 3_647 ?
O1_14 Cl1_13 O3_13 O4_13 16.4(18) . . . 3_647 ?
O3_13 Cl1_13 O3_13 O4_13 -49(28) 3_647 . . 3_647 ?
O2_13 Cl1_13 O3_13 O4_13 -58.1(13) . . . 3_647 ?
O2_13 Cl1_13 O3_13 O4_13 121.9(13) 3_647 . . 3_647 ?
O4_13 Cl1_13 O3_13 O4_13 179.998(3) . . . 3_647 ?
O1_13 Cl1_13 O3_13 O4_13 60.9(13) . . . 3_647 ?
O1_13 Cl1_13 O3_13 O4_13 -119.1(13) 3_647 . . 3_647 ?
O3_14 Cl1_13 O3_13 O4_13 161(3) . . . 3_647 ?
Cl1_14 Cl1_13 O3_13 O2_13 -7.5(17) . . . 3_647 ?
O4_14 Cl1_13 O3_13 O2_13 87(2) . . . 3_647 ?
O1_14 Cl1_13 O3_13 O2_13 -105.6(17) . . . 3_647 ?
O3_13 Cl1_13 O3_13 O2_13 -171(27) 3_647 . . 3_647 ?
O2_13 Cl1_13 O3_13 O2_13 180.003(1) . . . 3_647 ?
O4_13 Cl1_13 O3_13 O2_13 -121.9(13) 3_647 . . 3_647 ?
O4_13 Cl1_13 O3_13 O2_13 58.1(13) . . . 3_647 ?
O1_13 Cl1_13 O3_13 O2_13 -61.0(13) . . . 3_647 ?
O1_13 Cl1_13 O3_13 O2_13 119.0(13) 3_647 . . 3_647 ?
O3_14 Cl1_13 O3_13 O2_13 39(3) . . . 3_647 ?
Cl1_14 Cl1_13 O3_13 O1_13 -126.5(16) . . . 3_647 ?
O4_14 Cl1_13 O3_13 O1_13 -32(2) . . . 3_647 ?
O1_14 Cl1_13 O3_13 O1_13 135.4(17) . . . 3_647 ?
O3_13 Cl1_13 O3_13 O1_13 70(29) 3_647 . . 3_647 ?
O2_13 Cl1_13 O3_13 O1_13 61.0(13) . . . 3_647 ?
O2_13 Cl1_13 O3_13 O1_13 -119.0(13) 3_647 . . 3_647 ?
O4_13 Cl1_13 O3_13 O1_13 119.1(13) 3_647 . . 3_647 ?
O4_13 Cl1_13 O3_13 O1_13 -60.9(13) . . . 3_647 ?
O1_13 Cl1_13 O3_13 O1_13 180.000(1) . . . 3_647 ?
O3_14 Cl1_13 O3_13 O1_13 -80(3) . . . 3_647 ?
O4_14 Cl1_13 O3_13 Cl1_14 95(2) . . . . ?
O1_14 Cl1_13 O3_13 Cl1_14 -98.1(15) . . . . ?
O3_13 Cl1_13 O3_13 Cl1_14 -163(9) 3_647 . . . ?
O2_13 Cl1_13 O3_13 Cl1_14 -172.5(17) . . . . ?
O2_13 Cl1_13 O3_13 Cl1_14 7.5(17) 3_647 . . . ?
O4_13 Cl1_13 O3_13 Cl1_14 -114.5(17) 3_647 . . . ?
O4_13 Cl1_13 O3_13 Cl1_14 65.5(17) . . . . ?
O1_13 Cl1_13 O3_13 Cl1_14 -53.5(16) . . . . ?
O1_13 Cl1_13 O3_13 Cl1_14 126.5(16) 3_647 . . . ?
O3_14 Cl1_13 O3_13 Cl1_14 46(3) . . . . ?
Cl1_14 Cl1_13 O4_13 O3_14 -64(2) . . . . ?
O4_14 Cl1_13 O4_13 O3_14 171(2) . . . . ?
O1_14 Cl1_13 O4_13 O3_14 -15(4) . . . . ?
O3_13 Cl1_13 O4_13 O3_14 15(2) 3_647 . . . ?
O2_13 Cl1_13 O4_13 O3_14 73(2) . . . . ?
O3_13 Cl1_13 O4_13 O3_14 -165(2) . . . . ?
O2_13 Cl1_13 O4_13 O3_14 -107(2) 3_647 . . . ?
O4_13 Cl1_13 O4_13 O3_14 -76(22) 3_647 . . . ?
O1_13 Cl1_13 O4_13 O3_14 -46(2) . . . . ?
O1_13 Cl1_13 O4_13 O3_14 134(2) 3_647 . . . ?
O4_14 Cl1_13 O4_13 Cl1_14 -125.2(18) . . . . ?
O1_14 Cl1_13 O4_13 Cl1_14 49(3) . . . . ?
O3_13 Cl1_13 O4_13 Cl1_14 79(2) 3_647 . . . ?
O2_13 Cl1_13 O4_13 Cl1_14 137(2) . . . . ?
O3_13 Cl1_13 O4_13 Cl1_14 -101(2) . . . . ?
O2_13 Cl1_13 O4_13 Cl1_14 -43(2) 3_647 . . . ?
O4_13 Cl1_13 O4_13 Cl1_14 -12(21) 3_647 . . . ?
O1_13 Cl1_13 O4_13 Cl1_14 18(2) . . . . ?
O1_13 Cl1_13 O4_13 Cl1_14 -162(2) 3_647 . . . ?
O3_14 Cl1_13 O4_13 Cl1_14 64(2) . . . . ?
Cl1_14 Cl1_13 O4_13 O4_14 125.2(18) . . . . ?
O1_14 Cl1_13 O4_13 O4_14 174(3) . . . . ?
O3_13 Cl1_13 O4_13 O4_14 -156.1(18) 3_647 . . . ?
O2_13 Cl1_13 O4_13 O4_14 -97.6(17) . . . . ?
O3_13 Cl1_13 O4_13 O4_14 23.9(18) . . . . ?
O2_13 Cl1_13 O4_13 O4_14 82.4(17) 3_647 . . . ?
O4_13 Cl1_13 O4_13 O4_14 114(23) 3_647 . . . ?
O1_13 Cl1_13 O4_13 O4_14 143.7(16) . . . . ?
O1_13 Cl1_13 O4_13 O4_14 -36.3(16) 3_647 . . . ?
O3_14 Cl1_13 O4_13 O4_14 -171(2) . . . . ?
Cl1_14 Cl1_13 O4_13 O2_13 43(2) . . . 3_647 ?
O4_14 Cl1_13 O4_13 O2_13 -82.4(17) . . . 3_647 ?
O1_14 Cl1_13 O4_13 O2_13 92(3) . . . 3_647 ?
O3_13 Cl1_13 O4_13 O2_13 121.6(14) 3_647 . . 3_647 ?
O2_13 Cl1_13 O4_13 O2_13 179.999(18) . . . 3_647 ?
O3_13 Cl1_13 O4_13 O2_13 -58.4(14) . . . 3_647 ?
O4_13 Cl1_13 O4_13 O2_13 31(27) 3_647 . . 3_647 ?
O1_13 Cl1_13 O4_13 O2_13 61.3(13) . . . 3_647 ?
O1_13 Cl1_13 O4_13 O2_13 -118.7(13) 3_647 . . 3_647 ?
O3_14 Cl1_13 O4_13 O2_13 107(3) . . . 3_647 ?
Cl1_14 Cl1_13 O4_13 O3_13 -79(2) . . . 3_647 ?
O4_14 Cl1_13 O4_13 O3_13 156.1(18) . . . 3_647 ?
O1_14 Cl1_13 O4_13 O3_13 -30(3) . . . 3_647 ?
O2_13 Cl1_13 O4_13 O3_13 58.4(14) . . . 3_647 ?
O3_13 Cl1_13 O4_13 O3_13 180.000(3) . . . 3_647 ?
O2_13 Cl1_13 O4_13 O3_13 -121.6(14) 3_647 . . 3_647 ?
O4_13 Cl1_13 O4_13 O3_13 -90(27) 3_647 . . 3_647 ?
O1_13 Cl1_13 O4_13 O3_13 -60.3(13) . . . 3_647 ?
O1_13 Cl1_13 O4_13 O3_13 119.7(13) 3_647 . . 3_647 ?
O3_14 Cl1_13 O4_13 O3_13 -15(2) . . . 3_647 ?
Cl1_14 Cl1_13 O4_13 O1_13 162(2) . . . 3_647 ?
O4_14 Cl1_13 O4_13 O1_13 36.3(16) . . . 3_647 ?
O1_14 Cl1_13 O4_13 O1_13 -149(3) . . . 3_647 ?
O3_13 Cl1_13 O4_13 O1_13 -119.7(13) 3_647 . . 3_647 ?
O2_13 Cl1_13 O4_13 O1_13 -61.3(13) . . . 3_647 ?
O3_13 Cl1_13 O4_13 O1_13 60.3(13) . . . 3_647 ?
O2_13 Cl1_13 O4_13 O1_13 118.7(13) 3_647 . . 3_647 ?
O4_13 Cl1_13 O4_13 O1_13 150(25) 3_647 . . 3_647 ?
O1_13 Cl1_13 O4_13 O1_13 180.00(2) . . . 3_647 ?
O3_14 Cl1_13 O4_13 O1_13 -134(2) . . . 3_647 ?
O4_14 Cl1_13 Cl1_14 O1_13 -151.8(19) . . . . ?
O1_14 Cl1_13 Cl1_14 O1_13 2(2) . . . . ?
O3_13 Cl1_13 Cl1_14 O1_13 79.9(18) 3_647 . . . ?
O2_13 Cl1_13 Cl1_14 O1_13 69(3) . . . . ?
O3_13 Cl1_13 Cl1_14 O1_13 -100.1(18) . . . . ?
O2_13 Cl1_13 Cl1_14 O1_13 -111(3) 3_647 . . . ?
O4_13 Cl1_13 Cl1_14 O1_13 -23(2) 3_647 . . . ?
O4_13 Cl1_13 Cl1_14 O1_13 157(2) . . . . ?
O1_13 Cl1_13 Cl1_14 O1_13 180.00(2) 3_647 . . . ?
O3_14 Cl1_13 Cl1_14 O1_13 108(2) . . . . ?
O4_14 Cl1_13 Cl1_14 O4_13 51(2) . . . . ?
O1_14 Cl1_13 Cl1_14 O4_13 -154.7(18) . . . . ?
O3_13 Cl1_13 Cl1_14 O4_13 -77.1(14) 3_647 . . . ?
O2_13 Cl1_13 Cl1_14 O4_13 -88(2) . . . . ?
O3_13 Cl1_13 Cl1_14 O4_13 102.9(14) . . . . ?
O2_13 Cl1_13 Cl1_14 O4_13 92(2) 3_647 . . . ?
O4_13 Cl1_13 Cl1_14 O4_13 180.000(18) 3_647 . . . ?
O1_13 Cl1_13 Cl1_14 O4_13 -157(2) . . . . ?
O1_13 Cl1_13 Cl1_14 O4_13 23(2) 3_647 . . . ?
O3_14 Cl1_13 Cl1_14 O4_13 -49.0(17) . . . . ?
O4_14 Cl1_13 Cl1_14 O3_14 100.2(12) . . . . ?
O1_14 Cl1_13 Cl1_14 O3_14 -105.7(10) . . . . ?
O3_13 Cl1_13 Cl1_14 O3_14 -28.0(15) 3_647 . . . ?
O2_13 Cl1_13 Cl1_14 O3_14 -39(2) . . . . ?
O3_13 Cl1_13 Cl1_14 O3_14 152.0(15) . . . . ?
O2_13 Cl1_13 Cl1_14 O3_14 141(2) 3_647 . . . ?
O4_13 Cl1_13 Cl1_14 O3_14 -131.0(17) 3_647 . . . ?
O4_13 Cl1_13 Cl1_14 O3_14 49.0(17) . . . . ?
O1_13 Cl1_13 Cl1_14 O3_14 -108(2) . . . . ?
O1_13 Cl1_13 Cl1_14 O3_14 72(2) 3_647 . . . ?
O4_14 Cl1_13 Cl1_14 O2_14 -68(2) . . . . ?
O1_14 Cl1_13 Cl1_14 O2_14 86.0(19) . . . . ?
O3_13 Cl1_13 Cl1_14 O2_14 164(2) 3_647 . . . ?
O2_13 Cl1_13 Cl1_14 O2_14 153(2) . . . . ?
O3_13 Cl1_13 Cl1_14 O2_14 -16(2) . . . . ?
O2_13 Cl1_13 Cl1_14 O2_14 -27(2) 3_647 . . . ?
O4_13 Cl1_13 Cl1_14 O2_14 61(2) 3_647 . . . ?
O4_13 Cl1_13 Cl1_14 O2_14 -119(2) . . . . ?
O1_13 Cl1_13 Cl1_14 O2_14 84(2) . . . . ?
O1_13 Cl1_13 Cl1_14 O2_14 -96(2) 3_647 . . . ?
O3_14 Cl1_13 Cl1_14 O2_14 -168(2) . . . . ?
O4_14 Cl1_13 Cl1_14 O1_14 -154.1(12) . . . . ?
O3_13 Cl1_13 Cl1_14 O1_14 77.6(16) 3_647 . . . ?
O2_13 Cl1_13 Cl1_14 O1_14 67(2) . . . . ?
O3_13 Cl1_13 Cl1_14 O1_14 -102.4(16) . . . . ?
O2_13 Cl1_13 Cl1_14 O1_14 -113(2) 3_647 . . . ?
O4_13 Cl1_13 Cl1_14 O1_14 -25.3(18) 3_647 . . . ?
O4_13 Cl1_13 Cl1_14 O1_14 154.7(18) . . . . ?
O1_13 Cl1_13 Cl1_14 O1_14 -2(2) . . . . ?
O1_13 Cl1_13 Cl1_14 O1_14 178(2) 3_647 . . . ?
O3_14 Cl1_13 Cl1_14 O1_14 105.7(10) . . . . ?
O1_14 Cl1_13 Cl1_14 O4_14 154.1(12) . . . . ?
O3_13 Cl1_13 Cl1_14 O4_14 -128.2(17) 3_647 . . . ?
O2_13 Cl1_13 Cl1_14 O4_14 -139(2) . . . . ?
O3_13 Cl1_13 Cl1_14 O4_14 51.8(17) . . . . ?
O2_13 Cl1_13 Cl1_14 O4_14 41(2) 3_647 . . . ?
O4_13 Cl1_13 Cl1_14 O4_14 129(2) 3_647 . . . ?
O4_13 Cl1_13 Cl1_14 O4_14 -51(2) . . . . ?
O1_13 Cl1_13 Cl1_14 O4_14 151.8(19) . . . . ?
O1_13 Cl1_13 Cl1_14 O4_14 -28.2(19) 3_647 . . . ?
O3_14 Cl1_13 Cl1_14 O4_14 -100.2(12) . . . . ?
O4_14 Cl1_13 Cl1_14 O3_13 -51.8(16) . . . . ?
O1_14 Cl1_13 Cl1_14 O3_13 102.4(16) . . . . ?
O3_13 Cl1_13 Cl1_14 O3_13 180.0 3_647 . . . ?
O2_13 Cl1_13 Cl1_14 O3_13 169(2) . . . . ?
O2_13 Cl1_13 Cl1_14 O3_13 -11(2) 3_647 . . . ?
O4_13 Cl1_13 Cl1_14 O3_13 77.1(14) 3_647 . . . ?
O4_13 Cl1_13 Cl1_14 O3_13 -102.9(14) . . . . ?
O1_13 Cl1_13 Cl1_14 O3_13 100.1(18) . . . . ?
O1_13 Cl1_13 Cl1_14 O3_13 -79.9(18) 3_647 . . . ?
O3_14 Cl1_13 Cl1_14 O3_13 -152.0(15) . . . . ?
O4_14 Cl1_13 Cl1_14 O2_13 139(2) . . . . ?
O1_14 Cl1_13 Cl1_14 O2_13 -67(2) . . . . ?
O3_13 Cl1_13 Cl1_14 O2_13 11(2) 3_647 . . . ?
O3_13 Cl1_13 Cl1_14 O2_13 -169(2) . . . . ?
O2_13 Cl1_13 Cl1_14 O2_13 180.005(5) 3_647 . . . ?
O4_13 Cl1_13 Cl1_14 O2_13 -92(2) 3_647 . . . ?
O4_13 Cl1_13 Cl1_14 O2_13 88(2) . . . . ?
O1_13 Cl1_13 Cl1_14 O2_13 -69(3) . . . . ?
O1_13 Cl1_13 Cl1_14 O2_13 111(3) 3_647 . . . ?
O3_14 Cl1_13 Cl1_14 O2_13 39(2) . . . . ?
O1_14 O1_13 Cl1_14 Cl1_13 -3(3) . . . . ?
O2_14 O1_13 Cl1_14 Cl1_13 137.3(14) . . . . ?
O3_13 O1_13 Cl1_14 Cl1_13 -82(2) 3_647 . . . ?
O4_13 O1_13 Cl1_14 Cl1_13 17.6(19) 3_647 . . . ?
O2_13 O1_13 Cl1_14 Cl1_13 124(3) 3_647 . . . ?
O1_14 O1_13 Cl1_14 O4_13 127(3) . . . . ?
Cl1_13 O1_13 Cl1_14 O4_13 130(4) . . . . ?
O2_14 O1_13 Cl1_14 O4_13 -92(4) . . . . ?
O3_13 O1_13 Cl1_14 O4_13 48(3) 3_647 . . . ?
O4_13 O1_13 Cl1_14 O4_13 148(3) 3_647 . . . ?
O2_13 O1_13 Cl1_14 O4_13 -105(4) 3_647 . . . ?
O1_14 O1_13 Cl1_14 O3_14 110(2) . . . . ?
Cl1_13 O1_13 Cl1_14 O3_14 113.3(16) . . . . ?
O2_14 O1_13 Cl1_14 O3_14 -109.4(11) . . . . ?
O3_13 O1_13 Cl1_14 O3_14 31.4(16) 3_647 . . . ?
O4_13 O1_13 Cl1_14 O3_14 130.9(15) 3_647 . . . ?
O2_13 O1_13 Cl1_14 O3_14 -122(2) 3_647 . . . ?
O1_14 O1_13 Cl1_14 O2_14 -140(2) . . . . ?
Cl1_13 O1_13 Cl1_14 O2_14 -137.3(14) . . . . ?
O3_13 O1_13 Cl1_14 O2_14 140.8(19) 3_647 . . . ?
O4_13 O1_13 Cl1_14 O2_14 -119.7(18) 3_647 . . . ?
O2_13 O1_13 Cl1_14 O2_14 -13(3) 3_647 . . . ?
Cl1_13 O1_13 Cl1_14 O1_14 3(3) . . . . ?
O2_14 O1_13 Cl1_14 O1_14 140(2) . . . . ?
O3_13 O1_13 Cl1_14 O1_14 -79(2) 3_647 . . . ?
O4_13 O1_13 Cl1_14 O1_14 20.4(18) 3_647 . . . ?
O2_13 O1_13 Cl1_14 O1_14 127(3) 3_647 . . . ?
O1_14 O1_13 Cl1_14 O4_14 -45(4) . . . . ?
Cl1_13 O1_13 Cl1_14 O4_14 -42(3) . . . . ?
O2_14 O1_13 Cl1_14 O4_14 96(3) . . . . ?
O3_13 O1_13 Cl1_14 O4_14 -124(4) 3_647 . . . ?
O4_13 O1_13 Cl1_14 O4_14 -24(3) 3_647 . . . ?
O2_13 O1_13 Cl1_14 O4_14 83(4) 3_647 . . . ?
O1_14 O1_13 Cl1_14 O3_13 -57(2) . . . . ?
Cl1_13 O1_13 Cl1_14 O3_13 -54.6(18) . . . . ?
O2_14 O1_13 Cl1_14 O3_13 82.7(19) . . . . ?
O3_13 O1_13 Cl1_14 O3_13 -136.5(11) 3_647 . . . ?
O4_13 O1_13 Cl1_14 O3_13 -37.1(14) 3_647 . . . ?
O2_13 O1_13 Cl1_14 O3_13 69.8(16) 3_647 . . . ?
O1_14 O1_13 Cl1_14 O2_13 23(2) . . . . ?
Cl1_13 O1_13 Cl1_14 O2_13 26.3(15) . . . . ?
O2_14 O1_13 Cl1_14 O2_13 163.6(16) . . . . ?
O3_13 O1_13 Cl1_14 O2_13 -55.6(11) 3_647 . . . ?
O4_13 O1_13 Cl1_14 O2_13 43.8(11) 3_647 . . . ?
O2_13 O1_13 Cl1_14 O2_13 150.7(16) 3_647 . . . ?
O3_14 O4_13 Cl1_14 Cl1_13 110.8(18) . . . . ?
O4_14 O4_13 Cl1_14 Cl1_13 -42.3(15) . . . . ?
O2_13 O4_13 Cl1_14 Cl1_13 -119(3) 3_647 . . . ?
O3_13 O4_13 Cl1_14 Cl1_13 83.5(18) 3_647 . . . ?
O1_13 O4_13 Cl1_14 Cl1_13 -15.3(17) 3_647 . . . ?
O3_14 O4_13 Cl1_14 O1_13 -22(5) . . . . ?
Cl1_13 O4_13 Cl1_14 O1_13 -133(4) . . . . ?
O4_14 O4_13 Cl1_14 O1_13 -175(4) . . . . ?
O2_13 O4_13 Cl1_14 O1_13 108(4) 3_647 . . . ?
O3_13 O4_13 Cl1_14 O1_13 -49(3) 3_647 . . . ?
O1_13 O4_13 Cl1_14 O1_13 -148(3) 3_647 . . . ?
Cl1_13 O4_13 Cl1_14 O3_14 -110.8(18) . . . . ?
O4_14 O4_13 Cl1_14 O3_14 -153(2) . . . . ?
O2_13 O4_13 Cl1_14 O3_14 130(3) 3_647 . . . ?
O3_13 O4_13 Cl1_14 O3_14 -27(2) 3_647 . . . ?
O1_13 O4_13 Cl1_14 O3_14 -126(2) 3_647 . . . ?
O3_14 O4_13 Cl1_14 O2_14 -105.5(15) . . . . ?
Cl1_13 O4_13 Cl1_14 O2_14 143.7(16) . . . . ?
O4_14 O4_13 Cl1_14 O2_14 101.4(13) . . . . ?
O2_13 O4_13 Cl1_14 O2_14 24(2) 3_647 . . . ?
O3_13 O4_13 Cl1_14 O2_14 -132.8(18) 3_647 . . . ?
O1_13 O4_13 Cl1_14 O2_14 128.4(16) 3_647 . . . ?
O3_14 O4_13 Cl1_14 O1_14 69(4) . . . . ?
Cl1_13 O4_13 Cl1_14 O1_14 -42(3) . . . . ?
O4_14 O4_13 Cl1_14 O1_14 -84(3) . . . . ?
O2_13 O4_13 Cl1_14 O1_14 -161(4) 3_647 . . . ?
O3_13 O4_13 Cl1_14 O1_14 41(4) 3_647 . . . ?
O1_13 O4_13 Cl1_14 O1_14 -57(4) 3_647 . . . ?
O3_14 O4_13 Cl1_14 O4_14 153(2) . . . . ?
Cl1_13 O4_13 Cl1_14 O4_14 42.3(15) . . . . ?
O2_13 O4_13 Cl1_14 O4_14 -77(2) 3_647 . . . ?
O3_13 O4_13 Cl1_14 O4_14 125.8(17) 3_647 . . . ?
O1_13 O4_13 Cl1_14 O4_14 27.0(14) 3_647 . . . ?
O3_14 O4_13 Cl1_14 O3_13 162.8(19) . . . . ?
Cl1_13 O4_13 Cl1_14 O3_13 52.0(16) . . . . ?
O4_14 O4_13 Cl1_14 O3_13 9.6(16) . . . . ?
O2_13 O4_13 Cl1_14 O3_13 -67.4(15) 3_647 . . . ?
O3_13 O4_13 Cl1_14 O3_13 135.5(10) 3_647 . . . ?
O1_13 O4_13 Cl1_14 O3_13 36.7(13) 3_647 . . . ?
O3_14 O4_13 Cl1_14 O2_13 83(2) . . . . ?
Cl1_13 O4_13 Cl1_14 O2_13 -28.3(13) . . . . ?
O4_14 O4_13 Cl1_14 O2_13 -70.6(14) . . . . ?
O2_13 O4_13 Cl1_14 O2_13 -147.6(15) 3_647 . . . ?
O3_13 O4_13 Cl1_14 O2_13 55.2(11) 3_647 . . . ?
O1_13 O4_13 Cl1_14 O2_13 -43.6(11) 3_647 . . . ?
O4_14 O3_13 Cl1_14 Cl1_13 72(2) . . . . ?
O4_13 O3_13 Cl1_14 Cl1_13 -55.7(15) 3_647 . . . ?
O2_13 O3_13 Cl1_14 Cl1_13 170(2) 3_647 . . . ?
O1_13 O3_13 Cl1_14 Cl1_13 45.5(14) 3_647 . . . ?
O4_14 O3_13 Cl1_14 O1_13 169(2) . . . . ?
Cl1_13 O3_13 Cl1_14 O1_13 97.2(19) . . . . ?
O4_13 O3_13 Cl1_14 O1_13 41.5(16) 3_647 . . . ?
O2_13 O3_13 Cl1_14 O1_13 -93.2(18) 3_647 . . . ?
O1_13 O3_13 Cl1_14 O1_13 142.7(11) 3_647 . . . ?
O4_14 O3_13 Cl1_14 O4_13 -14(2) . . . . ?
Cl1_13 O3_13 Cl1_14 O4_13 -85.3(17) . . . . ?
O4_13 O3_13 Cl1_14 O4_13 -141.1(10) 3_647 . . . ?
O2_13 O3_13 Cl1_14 O4_13 84.2(17) 3_647 . . . ?
O1_13 O3_13 Cl1_14 O4_13 -39.8(15) 3_647 . . . ?
O4_14 O3_13 Cl1_14 O3_14 12(4) . . . . ?
Cl1_13 O3_13 Cl1_14 O3_14 -59(3) . . . . ?
O4_13 O3_13 Cl1_14 O3_14 -115(3) 3_647 . . . ?
O2_13 O3_13 Cl1_14 O3_14 110(3) 3_647 . . . ?
O1_13 O3_13 Cl1_14 O3_14 -14(3) 3_647 . . . ?
O4_14 O3_13 Cl1_14 O2_14 -119(2) . . . . ?
Cl1_13 O3_13 Cl1_14 O2_14 169.4(15) . . . . ?
O4_13 O3_13 Cl1_14 O2_14 113.6(16) 3_647 . . . ?
O2_13 O3_13 Cl1_14 O2_14 -21(2) 3_647 . . . ?
O1_13 O3_13 Cl1_14 O2_14 -145.1(15) 3_647 . . . ?
O4_14 O3_13 Cl1_14 O1_14 132(2) . . . . ?
Cl1_13 O3_13 Cl1_14 O1_14 60.2(13) . . . . ?
O4_13 O3_13 Cl1_14 O1_14 4.5(15) 3_647 . . . ?
O2_13 O3_13 Cl1_14 O1_14 -130(2) 3_647 . . . ?
O1_13 O3_13 Cl1_14 O1_14 105.7(15) 3_647 . . . ?
Cl1_13 O3_13 Cl1_14 O4_14 -72(2) . . . . ?
O4_13 O3_13 Cl1_14 O4_14 -128(2) 3_647 . . . ?
O2_13 O3_13 Cl1_14 O4_14 98(3) 3_647 . . . ?
O1_13 O3_13 Cl1_14 O4_14 -26(2) 3_647 . . . ?
O4_14 O3_13 Cl1_14 O2_13 77(2) . . . . ?
Cl1_13 O3_13 Cl1_14 O2_13 5.3(12) . . . . ?
O4_13 O3_13 Cl1_14 O2_13 -50.4(11) 3_647 . . . ?
O2_13 O3_13 Cl1_14 O2_13 174.9(11) 3_647 . . . ?
O1_13 O3_13 Cl1_14 O2_13 50.8(10) 3_647 . . . ?
O1_14 O2_13 Cl1_14 Cl1_13 96(3) . . . . ?
O4_13 O2_13 Cl1_14 Cl1_13 63(2) 3_647 . . . ?
O3_13 O2_13 Cl1_14 Cl1_13 -167(3) 3_647 . . . ?
O1_13 O2_13 Cl1_14 Cl1_13 -44(2) 3_647 . . . ?
Cl1_13 O2_13 Cl1_14 O1_13 -116(3) . . . . ?
O1_14 O2_13 Cl1_14 O1_13 -20(2) . . . . ?
O4_13 O2_13 Cl1_14 O1_13 -53.1(15) 3_647 . . . ?
O3_13 O2_13 Cl1_14 O1_13 77.1(17) 3_647 . . . ?
O1_13 O2_13 Cl1_14 O1_13 -160.2(12) 3_647 . . . ?
Cl1_13 O2_13 Cl1_14 O4_13 94(3) . . . . ?
O1_14 O2_13 Cl1_14 O4_13 -170(2) . . . . ?
O4_13 O2_13 Cl1_14 O4_13 156.6(12) 3_647 . . . ?
O3_13 O2_13 Cl1_14 O4_13 -73.2(16) 3_647 . . . ?
O1_13 O2_13 Cl1_14 O4_13 49.6(15) 3_647 . . . ?
Cl1_13 O2_13 Cl1_14 O3_14 143(2) . . . . ?
O1_14 O2_13 Cl1_14 O3_14 -120.9(14) . . . . ?
O4_13 O2_13 Cl1_14 O3_14 -153.8(17) 3_647 . . . ?
O3_13 O2_13 Cl1_14 O3_14 -23.6(18) 3_647 . . . ?
O1_13 O2_13 Cl1_14 O3_14 99.1(16) 3_647 . . . ?
Cl1_13 O2_13 Cl1_14 O2_14 -63(5) . . . . ?
O1_14 O2_13 Cl1_14 O2_14 33(5) . . . . ?
O4_13 O2_13 Cl1_14 O2_14 0(5) 3_647 . . . ?
O3_13 O2_13 Cl1_14 O2_14 130(4) 3_647 . . . ?
O1_13 O2_13 Cl1_14 O2_14 -107(4) 3_647 . . . ?
Cl1_13 O2_13 Cl1_14 O1_14 -96(3) . . . . ?
O4_13 O2_13 Cl1_14 O1_14 -32.9(17) 3_647 . . . ?
O3_13 O2_13 Cl1_14 O1_14 97(2) 3_647 . . . ?
O1_13 O2_13 Cl1_14 O1_14 -140(2) 3_647 . . . ?
Cl1_13 O2_13 Cl1_14 O4_14 32(2) . . . . ?
O1_14 O2_13 Cl1_14 O4_14 127.7(14) . . . . ?
O4_13 O2_13 Cl1_14 O4_14 94.8(17) 3_647 . . . ?
O3_13 O2_13 Cl1_14 O4_14 -135.0(19) 3_647 . . . ?
O1_13 O2_13 Cl1_14 O4_14 -12.3(15) 3_647 . . . ?
Cl1_13 O2_13 Cl1_14 O3_13 -9(2) . . . . ?
O1_14 O2_13 Cl1_14 O3_13 87.0(17) . . . . ?
O4_13 O2_13 Cl1_14 O3_13 54.1(12) 3_647 . . . ?
O3_13 O2_13 Cl1_14 O3_13 -175.7(10) 3_647 . . . ?
O1_13 O2_13 Cl1_14 O3_13 -52.9(11) 3_647 . . . ?
Cl1_14 O1_13 O1_14 Cl1_13 1.3(12) . . . . ?
O2_14 O1_13 O1_14 Cl1_13 -44(2) . . . . ?
O3_13 O1_13 O1_14 Cl1_13 56.4(10) 3_647 . . . ?
O4_13 O1_13 O1_14 Cl1_13 -69(3) 3_647 . . . ?
O2_13 O1_13 O1_14 Cl1_13 -29.1(17) 3_647 . . . ?
Cl1_13 O1_13 O1_14 Cl1_14 -1.3(12) . . . . ?
O2_14 O1_13 O1_14 Cl1_14 -44.9(17) . . . . ?
O3_13 O1_13 O1_14 Cl1_14 55.1(11) 3_647 . . . ?
O4_13 O1_13 O1_14 Cl1_14 -71(3) 3_647 . . . ?
O2_13 O1_13 O1_14 Cl1_14 -30.4(12) 3_647 . . . ?
Cl1_14 O1_13 O1_14 O2_13 -35(3) . . . . ?
Cl1_13 O1_13 O1_14 O2_13 -36.7(18) . . . . ?
O2_14 O1_13 O1_14 O2_13 -80(4) . . . . ?
O3_13 O1_13 O1_14 O2_13 20(2) 3_647 . . . ?
O4_13 O1_13 O1_14 O2_13 -106(4) 3_647 . . . ?
O2_13 O1_13 O1_14 O2_13 -66(3) 3_647 . . . ?
Cl1_14 Cl1_13 O1_14 O1_13 -3(2) . . . . ?
O4_14 Cl1_13 O1_14 O1_13 126(3) . . . . ?
O3_13 Cl1_13 O1_14 O1_13 -72.5(19) 3_647 . . . ?
O2_13 Cl1_13 O1_14 O1_13 -145(2) . . . . ?
O3_13 Cl1_13 O1_14 O1_13 107.5(19) . . . . ?
O2_13 Cl1_13 O1_14 O1_13 35(2) 3_647 . . . ?
O4_13 Cl1_13 O1_14 O1_13 136(4) 3_647 . . . ?
O4_13 Cl1_13 O1_14 O1_13 -44(4) . . . . ?
O1_13 Cl1_13 O1_14 O1_13 180.00(2) 3_647 . . . ?
O3_14 Cl1_13 O1_14 O1_13 -55(2) . . . . ?
O4_14 Cl1_13 O1_14 Cl1_14 129(3) . . . . ?
O3_13 Cl1_13 O1_14 Cl1_14 -69.9(18) 3_647 . . . ?
O2_13 Cl1_13 O1_14 Cl1_14 -142.1(18) . . . . ?
O3_13 Cl1_13 O1_14 Cl1_14 110.1(18) . . . . ?
O2_13 Cl1_13 O1_14 Cl1_14 37.9(18) 3_647 . . . ?
O4_13 Cl1_13 O1_14 Cl1_14 138(3) 3_647 . . . ?
O4_13 Cl1_13 O1_14 Cl1_14 -42(3) . . . . ?
O1_13 Cl1_13 O1_14 Cl1_14 3(2) . . . . ?
O1_13 Cl1_13 O1_14 Cl1_14 -177(2) 3_647 . . . ?
O3_14 Cl1_13 O1_14 Cl1_14 -51.9(11) . . . . ?
Cl1_14 Cl1_13 O1_14 O2_13 142.1(18) . . . . ?
O4_14 Cl1_13 O1_14 O2_13 -89(3) . . . . ?
O3_13 Cl1_13 O1_14 O2_13 72.2(12) 3_647 . . . ?
O3_13 Cl1_13 O1_14 O2_13 -107.8(12) . . . . ?
O2_13 Cl1_13 O1_14 O2_13 180.001(19) 3_647 . . . ?
O4_13 Cl1_13 O1_14 O2_13 -80(3) 3_647 . . . ?
O4_13 Cl1_13 O1_14 O2_13 100(3) . . . . ?
O1_13 Cl1_13 O1_14 O2_13 145(2) . . . . ?
O1_13 Cl1_13 O1_14 O2_13 -35(2) 3_647 . . . ?
O3_14 Cl1_13 O1_14 O2_13 90.2(17) . . . . ?
Cl1_13 Cl1_14 O1_14 O1_13 177(3) . . . . ?
O4_13 Cl1_14 O1_14 O1_13 -134(4) . . . . ?
O3_14 Cl1_14 O1_14 O1_13 -83(3) . . . . ?
O2_14 Cl1_14 O1_14 O1_13 40(3) . . . . ?
O4_14 Cl1_14 O1_14 O1_13 156(2) . . . . ?
O3_13 Cl1_14 O1_14 O1_13 126(2) . . . . ?
O2_13 Cl1_14 O1_14 O1_13 -151(3) . . . . ?
O1_13 Cl1_14 O1_14 Cl1_13 -177(3) . . . . ?
O4_13 Cl1_14 O1_14 Cl1_13 49(3) . . . . ?
O3_14 Cl1_14 O1_14 Cl1_13 99.9(13) . . . . ?
O2_14 Cl1_14 O1_14 Cl1_13 -136.4(14) . . . . ?
O4_14 Cl1_14 O1_14 Cl1_13 -20.9(11) . . . . ?
O3_13 Cl1_14 O1_14 Cl1_13 -51.1(15) . . . . ?
O2_13 Cl1_14 O1_14 Cl1_13 32.4(16) . . . . ?
Cl1_13 Cl1_14 O1_14 O2_13 -32.4(16) . . . . ?
O1_13 Cl1_14 O1_14 O2_13 151(3) . . . . ?
O4_13 Cl1_14 O1_14 O2_13 17(4) . . . . ?
O3_14 Cl1_14 O1_14 O2_13 67.5(17) . . . . ?
O2_14 Cl1_14 O1_14 O2_13 -168.8(17) . . . . ?
O4_14 Cl1_14 O1_14 O2_13 -53.3(16) . . . . ?
O3_13 Cl1_14 O1_14 O2_13 -83.4(13) . . . . ?
Cl1_13 O2_13 O1_14 O1_13 43(2) . . . . ?
O4_13 O2_13 O1_14 O1_13 133(4) 3_647 . . . ?
O3_13 O2_13 O1_14 O1_13 -21(3) 3_647 . . . ?
O1_13 O2_13 O1_14 O1_13 63(3) 3_647 . . . ?
Cl1_14 O2_13 O1_14 O1_13 28(2) . . . . ?
O4_13 O2_13 O1_14 Cl1_13 90.1(19) 3_647 . . . ?
O3_13 O2_13 O1_14 Cl1_13 -64.4(10) 3_647 . . . ?
O1_13 O2_13 O1_14 Cl1_13 20.5(14) 3_647 . . . ?
Cl1_14 O2_13 O1_14 Cl1_13 -14.9(8) . . . . ?
Cl1_13 O2_13 O1_14 Cl1_14 14.9(8) . . . . ?
O4_13 O2_13 O1_14 Cl1_14 105(2) 3_647 . . . ?
O3_13 O2_13 O1_14 Cl1_14 -49.5(12) 3_647 . . . ?
O1_13 O2_13 O1_14 Cl1_14 35.4(17) 3_647 . . . ?
Cl1_13 Cl1_14 O2_14 O1_13 -96(2) . . . . ?
O4_13 Cl1_14 O2_14 O1_13 148(2) . . . . ?
O3_14 Cl1_14 O2_14 O1_13 96(2) . . . . ?
O1_14 Cl1_14 O2_14 O1_13 -29(2) . . . . ?
O4_14 Cl1_14 O2_14 O1_13 -145(2) . . . . ?
O3_13 Cl1_14 O2_14 O1_13 -109.1(17) . . . . ?
O2_13 Cl1_14 O2_14 O1_13 -56(4) . . . . ?
O1_13 Cl1_14 O2_14 Cl1_13 96(2) . . . . ?
O4_13 Cl1_14 O2_14 Cl1_13 -116(3) . . . . ?
O3_14 Cl1_14 O2_14 Cl1_13 -168(2) . . . . ?
O1_14 Cl1_14 O2_14 Cl1_13 67.8(19) . . . . ?
O4_14 Cl1_14 O2_14 Cl1_13 -48.8(18) . . . . ?
O3_13 Cl1_14 O2_14 Cl1_13 -12.8(19) . . . . ?
O2_13 Cl1_14 O2_14 Cl1_13 40(4) . . . . ?
O1_14 O1_13 O2_14 Cl1_14 53(2) . . . . ?
Cl1_13 O1_13 O2_14 Cl1_14 15.8(6) . . . . ?
O3_13 O1_13 O2_14 Cl1_14 -32.3(11) 3_647 . . . ?
O4_13 O1_13 O2_14 Cl1_14 62.3(11) 3_647 . . . ?
O2_13 O1_13 O2_14 Cl1_14 19(4) 3_647 . . . ?
O1_14 O1_13 O2_14 Cl1_13 37.0(19) . . . . ?
Cl1_14 O1_13 O2_14 Cl1_13 -15.8(6) . . . . ?
O3_13 O1_13 O2_14 Cl1_13 -48.1(10) 3_647 . . . ?
O4_13 O1_13 O2_14 Cl1_13 46.4(9) 3_647 . . . ?
O2_13 O1_13 O2_14 Cl1_13 3(4) 3_647 . . . ?
O4_14 Cl1_13 O2_14 Cl1_14 117(2) . . . . ?
O1_14 Cl1_13 O2_14 Cl1_14 -96(2) . . . . ?
O3_13 Cl1_13 O2_14 Cl1_14 -16(2) 3_647 . . . ?
O2_13 Cl1_13 O2_14 Cl1_14 -68(6) . . . . ?
O3_13 Cl1_13 O2_14 Cl1_14 164(2) . . . . ?
O2_13 Cl1_13 O2_14 Cl1_14 112(6) 3_647 . . . ?
O4_13 Cl1_13 O2_14 Cl1_14 -128(2) 3_647 . . . ?
O4_13 Cl1_13 O2_14 Cl1_14 52(2) . . . . ?
O1_13 Cl1_13 O2_14 Cl1_14 -73(2) . . . . ?
O1_13 Cl1_13 O2_14 Cl1_14 107(2) 3_647 . . . ?
O3_14 Cl1_13 O2_14 Cl1_14 9.3(18) . . . . ?
Cl1_14 Cl1_13 O2_14 O1_13 73(2) . . . . ?
O4_14 Cl1_13 O2_14 O1_13 -171(2) . . . . ?
O1_14 Cl1_13 O2_14 O1_13 -23(2) . . . . ?
O3_13 Cl1_13 O2_14 O1_13 57.0(17) 3_647 . . . ?
O2_13 Cl1_13 O2_14 O1_13 4(6) . . . . ?
O3_13 Cl1_13 O2_14 O1_13 -123.0(17) . . . . ?
O2_13 Cl1_13 O2_14 O1_13 -176(6) 3_647 . . . ?
O4_13 Cl1_13 O2_14 O1_13 -55.8(18) 3_647 . . . ?
O4_13 Cl1_13 O2_14 O1_13 124.2(18) . . . . ?
O1_13 Cl1_13 O2_14 O1_13 180.001(15) 3_647 . . . ?
O3_14 Cl1_13 O2_14 O1_13 82.0(18) . . . . ?
Cl1_13 O4_13 O3_14 Cl1_14 22.9(6) . . . . ?
O4_14 O4_13 O3_14 Cl1_14 32(2) . . . . ?
O2_13 O4_13 O3_14 Cl1_14 -29.9(10) 3_647 . . . ?
O3_13 O4_13 O3_14 Cl1_14 47(3) 3_647 . . . ?
O1_13 O4_13 O3_14 Cl1_14 64.6(16) 3_647 . . . ?
Cl1_14 O4_13 O3_14 Cl1_13 -22.9(6) . . . . ?
O4_14 O4_13 O3_14 Cl1_13 9(2) . . . . ?
O2_13 O4_13 O3_14 Cl1_13 -52.8(8) 3_647 . . . ?
O3_13 O4_13 O3_14 Cl1_13 24(3) 3_647 . . . ?
O1_13 O4_13 O3_14 Cl1_13 41.7(14) 3_647 . . . ?
Cl1_13 Cl1_14 O3_14 O4_13 -80(2) . . . . ?
O1_13 Cl1_14 O3_14 O4_13 169(2) . . . . ?
O2_14 Cl1_14 O3_14 O4_13 92(2) . . . . ?
O1_14 Cl1_14 O3_14 O4_13 -146(2) . . . . ?
O4_14 Cl1_14 O3_14 O4_13 -25(2) . . . . ?
O3_13 Cl1_14 O3_14 O4_13 -34(4) . . . . ?
O2_13 Cl1_14 O3_14 O4_13 -97(2) . . . . ?
O1_13 Cl1_14 O3_14 Cl1_13 -112(2) . . . . ?
O4_13 Cl1_14 O3_14 Cl1_13 80(2) . . . . ?
O2_14 Cl1_14 O3_14 Cl1_13 171.8(16) . . . . ?
O1_14 Cl1_14 O3_14 Cl1_13 -66.1(13) . . . . ?
O4_14 Cl1_14 O3_14 Cl1_13 54.1(13) . . . . ?
O3_13 Cl1_14 O3_14 Cl1_13 46(3) . . . . ?
O2_13 Cl1_14 O3_14 Cl1_13 -17.4(13) . . . . ?
Cl1_14 Cl1_13 O3_14 O4_13 88(2) . . . . ?
O4_14 Cl1_13 O3_14 O4_13 -9(2) . . . . ?
O1_14 Cl1_13 O3_14 O4_13 171(2) . . . . ?
O3_13 Cl1_13 O3_14 O4_13 -152(4) 3_647 . . . ?
O2_13 Cl1_13 O3_14 O4_13 -116(2) . . . . ?
O3_13 Cl1_13 O3_14 O4_13 28(4) . . . . ?
O2_13 Cl1_13 O3_14 O4_13 64(2) 3_647 . . . ?
O4_13 Cl1_13 O3_14 O4_13 179.997(8) 3_647 . . . ?
O1_13 Cl1_13 O3_14 O4_13 136(2) . . . . ?
O1_13 Cl1_13 O3_14 O4_13 -44(2) 3_647 . . . ?
O4_14 Cl1_13 O3_14 Cl1_14 -96.7(15) . . . . ?
O1_14 Cl1_13 O3_14 Cl1_14 83.6(15) . . . . ?
O3_13 Cl1_13 O3_14 Cl1_14 120(3) 3_647 . . . ?
O2_13 Cl1_13 O3_14 Cl1_14 156.2(17) . . . . ?
O3_13 Cl1_13 O3_14 Cl1_14 -60(3) . . . . ?
O2_13 Cl1_13 O3_14 Cl1_14 -23.8(17) 3_647 . . . ?
O4_13 Cl1_13 O3_14 Cl1_14 92(2) 3_647 . . . ?
O4_13 Cl1_13 O3_14 Cl1_14 -88(2) . . . . ?
O1_13 Cl1_13 O3_14 Cl1_14 48.4(17) . . . . ?
O1_13 Cl1_13 O3_14 Cl1_14 -131.6(17) 3_647 . . . ?
O4_13 O3_13 O4_14 Cl1_13 24.3(19) 3_647 . . . ?
O2_13 O3_13 O4_14 Cl1_13 -62.0(11) 3_647 . . . ?
O1_13 O3_13 O4_14 Cl1_13 85(2) 3_647 . . . ?
Cl1_14 O3_13 O4_14 Cl1_13 -22.9(6) . . . . ?
Cl1_13 O3_13 O4_14 O4_13 39(2) . . . . ?
O4_13 O3_13 O4_14 O4_13 63(4) 3_647 . . . ?
O2_13 O3_13 O4_14 O4_13 -23(3) 3_647 . . . ?
O1_13 O3_13 O4_14 O4_13 124(4) 3_647 . . . ?
Cl1_14 O3_13 O4_14 O4_13 16(2) . . . . ?
Cl1_13 O3_13 O4_14 Cl1_14 22.9(6) . . . . ?
O4_13 O3_13 O4_14 Cl1_14 47(2) 3_647 . . . ?
O2_13 O3_13 O4_14 Cl1_14 -39.1(11) 3_647 . . . ?
O1_13 O3_13 O4_14 Cl1_14 108(2) 3_647 . . . ?
Cl1_14 Cl1_13 O4_14 O3_13 102(2) . . . . ?
O1_14 Cl1_13 O4_14 O3_13 -24(4) . . . . ?
O3_13 Cl1_13 O4_14 O3_13 180.000(2) 3_647 . . . ?
O2_13 Cl1_13 O4_14 O3_13 -103.8(17) . . . . ?
O2_13 Cl1_13 O4_14 O3_13 76.2(17) 3_647 . . . ?
O4_13 Cl1_13 O4_14 O3_13 -30(2) 3_647 . . . ?
O4_13 Cl1_13 O4_14 O3_13 150(2) . . . . ?
O1_13 Cl1_13 O4_14 O3_13 61(4) . . . . ?
O1_13 Cl1_13 O4_14 O3_13 -119(4) 3_647 . . . ?
O3_14 Cl1_13 O4_14 O3_13 156(2) . . . . ?
Cl1_14 Cl1_13 O4_14 O4_13 -48.2(18) . . . . ?
O1_14 Cl1_13 O4_14 O4_13 -174(3) . . . . ?
O3_13 Cl1_13 O4_14 O4_13 30(2) 3_647 . . . ?
O2_13 Cl1_13 O4_14 O4_13 106.4(13) . . . . ?
O3_13 Cl1_13 O4_14 O4_13 -150(2) . . . . ?
O2_13 Cl1_13 O4_14 O4_13 -73.6(13) 3_647 . . . ?
O4_13 Cl1_13 O4_14 O4_13 180.002(8) 3_647 . . . ?
O1_13 Cl1_13 O4_14 O4_13 -88(3) . . . . ?
O1_13 Cl1_13 O4_14 O4_13 92(3) 3_647 . . . ?
O3_14 Cl1_13 O4_14 O4_13 6.4(17) . . . . ?
O1_14 Cl1_13 O4_14 Cl1_14 -126(3) . . . . ?
O3_13 Cl1_13 O4_14 Cl1_14 78(2) 3_647 . . . ?
O2_13 Cl1_13 O4_14 Cl1_14 154.6(18) . . . . ?
O3_13 Cl1_13 O4_14 Cl1_14 -102(2) . . . . ?
O2_13 Cl1_13 O4_14 Cl1_14 -25.4(18) 3_647 . . . ?
O4_13 Cl1_13 O4_14 Cl1_14 -131.8(18) 3_647 . . . ?
O4_13 Cl1_13 O4_14 Cl1_14 48.2(18) . . . . ?
O1_13 Cl1_13 O4_14 Cl1_14 -40(3) . . . . ?
O1_13 Cl1_13 O4_14 Cl1_14 140(3) 3_647 . . . ?
O3_14 Cl1_13 O4_14 Cl1_14 54.7(11) . . . . ?
O3_14 O4_13 O4_14 O3_13 -54(5) . . . . ?
Cl1_14 O4_13 O4_14 O3_13 -20(3) . . . . ?
Cl1_13 O4_13 O4_14 O3_13 -42(3) . . . . ?
O2_13 O4_13 O4_14 O3_13 25(3) 3_647 . . . ?
O3_13 O4_13 O4_14 O3_13 -62(4) 3_647 . . . ?
O1_13 O4_13 O4_14 O3_13 -133(4) 3_647 . . . ?
O3_14 O4_13 O4_14 Cl1_13 -12(3) . . . . ?
Cl1_14 O4_13 O4_14 Cl1_13 22.0(8) . . . . ?
O2_13 O4_13 O4_14 Cl1_13 66.7(10) 3_647 . . . ?
O3_13 O4_13 O4_14 Cl1_13 -19.7(14) 3_647 . . . ?
O1_13 O4_13 O4_14 Cl1_13 -91(2) 3_647 . . . ?
O3_14 O4_13 O4_14 Cl1_14 -34(3) . . . . ?
Cl1_13 O4_13 O4_14 Cl1_14 -22.0(8) . . . . ?
O2_13 O4_13 O4_14 Cl1_14 44.7(11) 3_647 . . . ?
O3_13 O4_13 O4_14 Cl1_14 -41.7(14) 3_647 . . . ?
O1_13 O4_13 O4_14 Cl1_14 -113(2) 3_647 . . . ?
Cl1_13 Cl1_14 O4_14 O3_13 -75(2) . . . . ?
O1_13 Cl1_14 O4_14 O3_13 -19(4) . . . . ?
O4_13 Cl1_14 O4_14 O3_13 165(2) . . . . ?
O3_14 Cl1_14 O4_14 O3_13 -173(2) . . . . ?
O2_14 Cl1_14 O4_14 O3_13 66(2) . . . . ?
O1_14 Cl1_14 O4_14 O3_13 -51(2) . . . . ?
O2_13 Cl1_14 O4_14 O3_13 -93.3(19) . . . . ?
O1_13 Cl1_14 O4_14 Cl1_13 55(3) . . . . ?
O4_13 Cl1_14 O4_14 Cl1_13 -120(2) . . . . ?
O3_14 Cl1_14 O4_14 Cl1_13 -98.7(14) . . . . ?
O2_14 Cl1_14 O4_14 Cl1_13 140.6(14) . . . . ?
O1_14 Cl1_14 O4_14 Cl1_13 23.8(12) . . . . ?
O3_13 Cl1_14 O4_14 Cl1_13 75(2) . . . . ?
O2_13 Cl1_14 O4_14 Cl1_13 -18.7(13) . . . . ?
Cl1_13 Cl1_14 O4_14 O4_13 120(2) . . . . ?
O1_13 Cl1_14 O4_14 O4_13 175(3) . . . . ?
O3_14 Cl1_14 O4_14 O4_13 21.5(18) . . . . ?
O2_14 Cl1_14 O4_14 O4_13 -99.2(18) . . . . ?
O1_14 Cl1_14 O4_14 O4_13 144.0(18) . . . . ?
O3_13 Cl1_14 O4_14 O4_13 -165(2) . . . . ?
O2_13 Cl1_14 O4_14 O4_13 101.4(13) . . . . ?
